data_4510505
loop_
_publ_author_name
'Thu\'ery, Pierre'

_publ_section_title
;
 Increasing Complexity in the Uranyl Ion--Kemp&#x2019;s Triacid System:
 From One- and Two-Dimensional Polymers to Uranyl--Copper(II) Dodeca- and
 Hexadecanuclear Species
;
_journal_issue 5
_journal_name_full 'Crystal Growth &amp; Design'
_journal_page_first 2665
_journal_paper_doi 10.1021/cg500353k
_journal_volume 14
_journal_year 2014
_chemical_formula_sum 'C202 H302 Cu2 N4 O133 U16'
_chemical_formula_weight 8850.04
_space_group_IT_number 2
_symmetry_cell_setting triclinic
_symmetry_space_group_name_Hall '-P 1'
_symmetry_space_group_name_H-M 'P -1'
_atom_sites_solution_hydrogens geom
_atom_sites_solution_primary direct
_atom_sites_solution_secondary difmap
_audit_creation_method SHELXL-97
_cell_angle_alpha 88.6196(18)
_cell_angle_beta 87.0438(18)
_cell_angle_gamma 79.7935(15)
_cell_formula_units_Z 1
_cell_length_a 16.5835(5)
_cell_length_b 20.1557(7)
_cell_length_c 21.1177(4)
_cell_measurement_reflns_used 422030
_cell_measurement_temperature 150(2)
_cell_measurement_theta_max 28.70
_cell_measurement_theta_min 2.45
_cell_volume 6936.9(3)
_computing_cell_refinement 'HKL2000 (Otwinowski & Minor, 1997)'
_computing_data_collection 'COLLECT (Nonius, 1998)'
_computing_data_reduction 'HKL2000 (Otwinowski & Minor, 1997)'
_computing_molecular_graphics 'SHELXTL (Sheldrick, 2008)'
_computing_publication_material 'SHELXTL (Sheldrick, 2008); PLATON (Spek, 2003)'
_computing_structure_refinement 'SHELXL-97 (Sheldrick, 2008)'
_computing_structure_solution 'SHELXS-97 (Sheldrick, 2008)'
_diffrn_ambient_temperature 150(2)
_diffrn_measured_fraction_theta_full 0.999
_diffrn_measured_fraction_theta_max 0.999
_diffrn_measurement_device_type 'Nonius Kappa-CCD area-detector diffractometer'
_diffrn_measurement_method '2 \f and 14 \w scans with 2\% steps (779 frames)'
_diffrn_radiation_monochromator graphite
_diffrn_radiation_source 'fine-focus sealed tube'
_diffrn_radiation_type MoK\a
_diffrn_radiation_wavelength 0.71073
_diffrn_reflns_av_R_equivalents 0.0582
_diffrn_reflns_av_unetI/netI 0.0715
_diffrn_reflns_limit_h_max 22
_diffrn_reflns_limit_h_min -22
_diffrn_reflns_limit_k_max 27
_diffrn_reflns_limit_k_min -27
_diffrn_reflns_limit_l_max 28
_diffrn_reflns_limit_l_min -28
_diffrn_reflns_number 422030
_diffrn_reflns_theta_full 28.70
_diffrn_reflns_theta_max 28.70
_diffrn_reflns_theta_min 2.45
_diffrn_standards_decay_% 0
_diffrn_standards_interval_time 0
_diffrn_standards_number 0
_exptl_absorpt_coefficient_mu 9.544
_exptl_absorpt_correction_T_max 0.239
_exptl_absorpt_correction_T_min 0.161
_exptl_absorpt_correction_type multi-scan
_exptl_absorpt_process_details 'SCALEPACK (Otwinowski & Minor, 1997)'
_exptl_crystal_colour 'translucent light green'
_exptl_crystal_density_diffrn 2.119
_exptl_crystal_density_method 'not measured'
_exptl_crystal_description parallelepiped
_exptl_crystal_F_000 4136
_exptl_crystal_size_max 0.18
_exptl_crystal_size_mid 0.18
_exptl_crystal_size_min 0.15
_refine_diff_density_max 2.174
_refine_diff_density_min -1.806
_refine_diff_density_rms 0.187
_refine_ls_extinction_method none
_refine_ls_goodness_of_fit_ref 1.008
_refine_ls_hydrogen_treatment mixed
_refine_ls_matrix_type full
_refine_ls_number_parameters 1696
_refine_ls_number_reflns 35796
_refine_ls_number_restraints 147
_refine_ls_restrained_S_all 1.014
_refine_ls_R_factor_all 0.0615
_refine_ls_R_factor_gt 0.0378
_refine_ls_shift/su_max 0.002
_refine_ls_shift/su_mean 0.000
_refine_ls_structure_factor_coef Fsqd
_refine_ls_weighting_details 'calc w=1/[\s^2^(Fo^2^)+(0.0381P)^2^+5.2528P] where P=(Fo^2^+2Fc^2^)/3'
_refine_ls_weighting_scheme calc
_refine_ls_wR_factor_gt 0.0854
_refine_ls_wR_factor_ref 0.0913
_reflns_number_gt 26727
_reflns_number_total 35796
_reflns_threshold_expression >2sigma(I)
_cod_data_source_file cg500353k_si_002.cif
_cod_data_source_block 7
_cod_depositor_comments 'Adding full bibliography for 4510499--4510507.cif.'
_cod_database_code 4510505

loop_
_symmetry_equiv_pos_as_xyz
'x, y, z'
'-x, -y, -z'

loop_
_atom_site_label
_atom_site_type_symbol
_atom_site_fract_x
_atom_site_fract_y
_atom_site_fract_z
_atom_site_U_iso_or_equiv
_atom_site_adp_type
_atom_site_occupancy
_atom_site_symmetry_multiplicity
_atom_site_calc_flag
_atom_site_refinement_flags
U1 U 0.831020(13) 0.481307(11) 0.665924(10) 0.02981(5) Uani 1 1 d .
U2 U 0.912140(13) 0.720097(11) 0.565098(10) 0.02604(5) Uani 1 1 d .
U3 U 1.194785(13) 0.596930(11) 0.581403(10) 0.02664(5) Uani 1 1 d .
U4 U 0.846746(13) 0.632850(11) 0.357657(10) 0.02567(5) Uani 1 1 d .
U5 U 0.474729(14) 0.221483(12) 1.000859(10) 0.03085(6) Uani 1 1 d .
U6 U 0.620010(13) 0.052518(12) 0.805961(10) 0.02850(5) Uani 1 1 d .
U7 U 0.780270(14) -0.071740(12) 0.980123(10) 0.03148(6) Uani 1 1 d .
U8 U 0.359224(13) -0.045056(11) 0.827060(10) 0.02789(5) Uani 1 1 d .
Cu Cu 0.59125(4) 0.09084(4) 0.50052(3) 0.03107(16) Uani 1 1 d .
O1 O 0.8958(3) 0.4869(2) 0.5987(2) 0.0385(11) Uani 1 1 d .
O2 O 0.7651(3) 0.4763(2) 0.7337(2) 0.0418(11) Uani 1 1 d .
O3 O 0.9251(2) 0.6369(2) 0.5371(2) 0.0332(10) Uani 1 1 d .
O4 O 0.8992(3) 0.8022(2) 0.59536(19) 0.0344(10) Uani 1 1 d .
O5 O 1.1094(2) 0.5822(2) 0.54131(19) 0.0310(9) Uani 1 1 d .
O6 O 1.2836(2) 0.6079(2) 0.62014(19) 0.0334(10) Uani 1 1 d .
O7 O 0.9101(2) 0.5685(2) 0.39825(18) 0.0312(9) Uani 1 1 d .
O8 O 0.7855(3) 0.6990(2) 0.3168(2) 0.0362(10) Uani 1 1 d .
O9 O 0.9506(3) 0.4817(2) 0.7343(2) 0.0374(10) Uani 1 1 d .
O10 O 0.8762(3) 0.5791(2) 0.7132(2) 0.0389(11) Uani 1 1 d .
O11 O 0.9844(3) 0.6774(2) 0.65701(19) 0.0369(10) Uani 1 1 d .
O12 O 1.1186(2) 0.6763(2) 0.64982(19) 0.0311(9) Uani 1 1 d .
O13 O 1.1524(2) 0.53851(19) 0.66878(18) 0.0293(9) Uani 1 1 d .
O14 O 1.1493(2) 0.4454(2) 0.72581(18) 0.0291(9) Uani 1 1 d .
O15 O 0.7453(3) 0.5927(2) 0.6297(2) 0.0348(10) Uani 1 1 d .
O16 O 0.7111(3) 0.5009(2) 0.5979(2) 0.0376(10) Uani 1 1 d .
O17 O 0.7698(2) 0.7273(2) 0.54331(19) 0.0303(9) Uani 1 1 d .
O18 O 0.7797(2) 0.6707(2) 0.4540(2) 0.0352(10) Uani 1 1 d .
O19 O 0.7274(2) 0.5841(2) 0.37407(19) 0.0305(9) Uani 1 1 d .
O20 O 0.7349(3) 0.5099(2) 0.4538(2) 0.0359(10) Uani 1 1 d .
O21 O 1.0424(2) 0.7292(2) 0.5248(2) 0.0364(10) Uani 1 1 d .
O22 O 1.1781(2) 0.70196(19) 0.52156(18) 0.0280(9) Uani 1 1 d .
O23 O 0.8995(2) 0.7704(2) 0.46352(18) 0.0279(9) Uani 1 1 d .
O24 O 0.9375(3) 0.7054(2) 0.3817(2) 0.0398(11) Uani 1 1 d .
O25 O 1.1954(2) 0.6271(2) 0.3800(2) 0.0344(10) Uani 1 1 d .
O26 O 1.0980(3) 0.6351(2) 0.3133(2) 0.0353(10) Uani 1 1 d .
O27 O 0.8208(2) 0.6953(2) 0.65714(18) 0.0307(9) Uani 1 1 d .
H27A H 0.8491 0.6633 0.6687 0.037 Uiso 1 1 d R
H27B H 0.7791 0.6934 0.6419 0.037 Uiso 1 1 d R
O28 O 1.2856(2) 0.6007(2) 0.48258(19) 0.0305(9) Uani 1 1 d .
H28A H 1.2784 0.5699 0.4607 0.037 Uiso 1 1 d R
H28B H 1.2532 0.6252 0.4532 0.037 Uiso 1 1 d R
O29 O 0.9492(2) 0.6433(2) 0.26883(18) 0.0307(9) Uani 1 1 d .
H29A H 0.9635 0.5995 0.2607 0.037 Uiso 1 1 d R
H29B H 1.0033 0.6506 0.2812 0.037 Uiso 1 1 d R
O30 O 0.4848(3) 0.1339(2) 1.0018(2) 0.0386(11) Uani 1 1 d .
O31 O 0.4659(3) 0.3093(2) 0.9992(2) 0.0433(11) Uani 1 1 d .
O32 O 0.5583(3) 0.0416(2) 0.87480(18) 0.0342(10) Uani 1 1 d .
O33 O 0.6811(3) 0.0666(2) 0.7370(2) 0.0415(11) Uani 1 1 d .
O34 O 0.6738(3) -0.0493(2) 0.9708(2) 0.0384(11) Uani 1 1 d .
O35 O 0.8861(3) -0.0945(3) 0.9911(2) 0.0494(13) Uani 1 1 d .
O36 O 0.3994(3) -0.0360(2) 0.90132(19) 0.0361(10) Uani 1 1 d .
O37 O 0.3216(3) -0.0558(2) 0.75136(19) 0.0408(11) Uani 1 1 d .
O38 O 0.6175(3) 0.2078(2) 1.0416(2) 0.0370(10) Uani 1 1 d .
O39 O 0.6084(3) 0.2122(2) 0.9394(2) 0.0403(11) Uani 1 1 d .
O40 O 0.7161(3) 0.0909(2) 0.8702(2) 0.0442(12) Uani 1 1 d .
O41 O 0.8114(3) 0.0108(2) 0.9069(2) 0.0381(10) Uani 1 1 d .
O42 O 0.7745(3) 0.0289(3) 1.0346(2) 0.0463(12) Uani 1 1 d .
O43 O 0.7452(2) 0.0942(2) 1.11726(19) 0.0342(10) Uani 1 1 d .
O44 O 0.4549(3) 0.2191(2) 0.88353(19) 0.0375(10) Uani 1 1 d .
O45 O 0.3445(3) 0.2319(2) 0.94574(19) 0.0380(11) Uani 1 1 d .
O46 O 0.4979(2) 0.1125(2) 0.76095(19) 0.0320(9) Uani 1 1 d .
O47 O 0.4049(2) 0.0522(2) 0.7927(2) 0.0413(11) Uani 1 1 d .
O48 O 0.2496(2) 0.0434(2) 0.84061(19) 0.0351(10) Uani 1 1 d .
O49 O 0.2523(3) 0.1151(2) 0.9185(2) 0.0477(12) Uani 1 1 d .
O50 O 0.7016(3) -0.0498(2) 0.8242(2) 0.0427(12) Uani 1 1 d .
O51 O 0.7839(3) -0.1248(2) 0.8804(2) 0.0402(11) Uani 1 1 d .
O52 O 0.5708(3) -0.0282(2) 0.7482(2) 0.0376(10) Uani 1 1 d .
O53 O 0.4943(3) -0.0976(2) 0.7904(2) 0.0497(13) Uani 1 1 d .
O54 O 0.6484(3) -0.2252(2) 0.9237(2) 0.0414(11) Uani 1 1 d .
O55 O 0.5315(3) -0.2217(2) 0.88158(19) 0.0381(11) Uani 1 1 d .
O56 O 0.5972(2) 0.1770(2) 0.81804(18) 0.0323(9) Uani 1 1 d .
H56A H 0.6184 0.1811 0.8544 0.039 Uiso 1 1 d R
H56B H 0.5458 0.2017 0.8226 0.039 Uiso 1 1 d R
O57 O 0.7805(3) -0.1967(2) 0.98390(19) 0.0368(10) Uani 1 1 d .
H57A H 0.7617 -0.1950 0.9422 0.044 Uiso 1 1 d R
H57B H 0.7578 -0.2184 1.0140 0.044 Uiso 1 1 d R
O58 O 0.3852(3) -0.1713(2) 0.83296(19) 0.0342(10) Uani 1 1 d .
H58A H 0.3608 -0.1801 0.8660 0.041 Uiso 1 1 d R
H58B H 0.4370 -0.1950 0.8480 0.041 Uiso 1 1 d R
O59 O 0.5583(3) 0.0310(2) 0.4386(2) 0.0360(10) Uani 1 1 d .
O60 O 0.4777(3) -0.0476(2) 0.4377(2) 0.0374(10) Uani 1 1 d .
O61 O 0.7043(3) 0.0234(3) 0.5222(2) 0.0515(13) Uani 1 1 d .
O62 O 1.0000 0.5000 0.5000 0.0426(16) Uani 1 2 d S
O63 O 0.5000 0.0000 1.0000 0.0438(16) Uani 1 2 d S
O64 O 0.8523(4) 0.0737(4) 0.6880(4) 0.095(2) Uani 1 1 d .
O65 O 1.0149(5) 0.0302(4) 0.3003(4) 0.110(3) Uani 1 1 d .
O66 O 0.6680(6) 0.3622(5) 0.2259(4) 0.127(3) Uani 1 1 d U
O67 O 0.0199(12) 0.2817(8) 0.9624(9) 0.129(5) Uani 0.50 1 d PDU
O68 O 0.5494(9) 0.4058(8) 0.7345(6) 0.088(3) Uani 0.50 1 d PU
O69 O 0.6959(14) 0.5038(11) 0.9179(7) 0.159(6) Uani 0.50 1 d PDU
N1 N 0.6010(3) 0.1640(2) 0.5576(2) 0.0291(11) Uani 1 1 d .
N2 N 0.6239(3) 0.1539(3) 0.4358(2) 0.0322(11) Uani 1 1 d .
C1 C 0.9697(4) 0.5767(3) 0.7985(3) 0.0328(14) Uani 1 1 d .
C2 C 0.9770(4) 0.6511(3) 0.7886(3) 0.0350(14) Uani 1 1 d .
H2A H 0.9714 0.6723 0.8308 0.042 Uiso 1 1 calc R
H2B H 0.9296 0.6732 0.7645 0.042 Uiso 1 1 calc R
C3 C 1.0558(4) 0.6679(3) 0.7543(3) 0.0316(13) Uani 1 1 d .
C4 C 1.1328(4) 0.6217(3) 0.7776(3) 0.0315(14) Uani 1 1 d .
H4A H 1.1793 0.6269 0.7477 0.038 Uiso 1 1 calc R
H4B H 1.1449 0.6383 0.8192 0.038 Uiso 1 1 calc R
C5 C 1.1303(4) 0.5468(3) 0.7849(3) 0.0324(14) Uani 1 1 d .
C6 C 1.0516(4) 0.5346(3) 0.8204(3) 0.0333(14) Uani 1 1 d .
H6A H 1.0562 0.5436 0.8658 0.040 Uiso 1 1 calc R
H6B H 1.0484 0.4863 0.8169 0.040 Uiso 1 1 calc R
C7 C 0.9336(4) 0.5441(3) 0.7443(3) 0.0315(13) Uani 1 1 d .
C8 C 0.9031(4) 0.5732(4) 0.8523(3) 0.0427(16) Uani 1 1 d .
H8A H 0.8936 0.5267 0.8575 0.064 Uiso 1 1 calc R
H8B H 0.8519 0.6027 0.8414 0.064 Uiso 1 1 calc R
H8C H 0.9217 0.5880 0.8920 0.064 Uiso 1 1 calc R
C9 C 1.0527(4) 0.6724(3) 0.6812(3) 0.0305(13) Uani 1 1 d .
C10 C 1.0627(4) 0.7409(3) 0.7714(3) 0.0388(15) Uani 1 1 d .
H10A H 1.0175 0.7725 0.7533 0.058 Uiso 1 1 calc R
H10B H 1.1151 0.7512 0.7540 0.058 Uiso 1 1 calc R
H10C H 1.0598 0.7453 0.8176 0.058 Uiso 1 1 calc R
C11 C 1.1448(3) 0.5082(3) 0.7217(3) 0.0283(13) Uani 1 1 d .
C12 C 1.2043(4) 0.5149(3) 0.8241(3) 0.0417(16) Uani 1 1 d .
H12A H 1.2023 0.4672 0.8326 0.063 Uiso 1 1 calc R
H12B H 1.2020 0.5385 0.8644 0.063 Uiso 1 1 calc R
H12C H 1.2555 0.5189 0.8002 0.063 Uiso 1 1 calc R
C13 C 0.6168(3) 0.6038(3) 0.5761(3) 0.0300(13) Uani 1 1 d .
C14 C 0.6146(3) 0.6797(3) 0.5673(3) 0.0284(13) Uani 1 1 d .
H14A H 0.6475 0.6942 0.6005 0.034 Uiso 1 1 calc R
H14B H 0.5572 0.7025 0.5757 0.034 Uiso 1 1 calc R
C15 C 0.6447(3) 0.7065(3) 0.5035(3) 0.0261(12) Uani 1 1 d .
C16 C 0.6097(3) 0.6738(3) 0.4491(3) 0.0291(13) Uani 1 1 d .
H16A H 0.6376 0.6862 0.4091 0.035 Uiso 1 1 calc R
H16B H 0.5510 0.6942 0.4471 0.035 Uiso 1 1 calc R
C17 C 0.6159(3) 0.5972(3) 0.4508(3) 0.0309(13) Uani 1 1 d .
C18 C 0.5878(3) 0.5744(3) 0.5163(3) 0.0307(13) Uani 1 1 d .
H18A H 0.6047 0.5248 0.5189 0.037 Uiso 1 1 calc R
H18B H 0.5271 0.5839 0.5187 0.037 Uiso 1 1 calc R
C19 C 0.6975(4) 0.5640(3) 0.5996(3) 0.0331(14) Uani 1 1 d .
C20 C 0.5565(4) 0.5935(3) 0.6324(3) 0.0370(15) Uani 1 1 d .
H20A H 0.5575 0.5452 0.6397 0.056 Uiso 1 1 calc R
H20B H 0.5009 0.6155 0.6225 0.056 Uiso 1 1 calc R
H20C H 0.5729 0.6133 0.6706 0.056 Uiso 1 1 calc R
C21 C 0.7389(3) 0.6995(3) 0.4993(3) 0.0250(12) Uani 1 1 d .
C22 C 0.6132(3) 0.7834(3) 0.4994(3) 0.0282(13) Uani 1 1 d .
H22A H 0.5535 0.7926 0.5074 0.042 Uiso 1 1 calc R
H22B H 0.6268 0.8003 0.4570 0.042 Uiso 1 1 calc R
H22C H 0.6392 0.8061 0.5312 0.042 Uiso 1 1 calc R
C23 C 0.7002(4) 0.5621(3) 0.4255(3) 0.0300(13) Uani 1 1 d .
C24 C 0.5583(4) 0.5766(3) 0.4023(3) 0.0352(15) Uani 1 1 d .
H24A H 0.5713 0.5946 0.3603 0.053 Uiso 1 1 calc R
H24B H 0.5012 0.5948 0.4152 0.053 Uiso 1 1 calc R
H24C H 0.5658 0.5273 0.4008 0.053 Uiso 1 1 calc R
C25 C 1.1198(3) 0.7955(3) 0.4566(3) 0.0262(12) Uani 1 1 d .
C26 C 1.0378(4) 0.8367(3) 0.4367(3) 0.0287(13) Uani 1 1 d .
H26A H 1.0004 0.8438 0.4749 0.034 Uiso 1 1 calc R
H26B H 1.0478 0.8816 0.4218 0.034 Uiso 1 1 calc R
C27 C 0.9930(3) 0.8077(3) 0.3854(3) 0.0270(12) Uani 1 1 d .
C28 C 1.0516(3) 0.7828(3) 0.3287(3) 0.0282(12) Uani 1 1 d .
H28C H 1.0603 0.8227 0.3028 0.034 Uiso 1 1 calc R
H28D H 1.0234 0.7549 0.3023 0.034 Uiso 1 1 calc R
C29 C 1.1369(3) 0.7413(3) 0.3425(3) 0.0273(12) Uani 1 1 d .
C30 C 1.1744(3) 0.7723(3) 0.3978(3) 0.0302(13) Uani 1 1 d .
H30A H 1.2212 0.7386 0.4120 0.036 Uiso 1 1 calc R
H30B H 1.1971 0.8116 0.3806 0.036 Uiso 1 1 calc R
C31 C 1.1120(4) 0.7371(3) 0.5035(3) 0.0284(13) Uani 1 1 d .
C32 C 1.1626(4) 0.8427(3) 0.4942(3) 0.0341(14) Uani 1 1 d .
H32A H 1.1716 0.8812 0.4672 0.051 Uiso 1 1 calc R
H32B H 1.2155 0.8181 0.5076 0.051 Uiso 1 1 calc R
H32C H 1.1280 0.8589 0.5316 0.051 Uiso 1 1 calc R
C33 C 0.9413(3) 0.7567(3) 0.4124(3) 0.0275(13) Uani 1 1 d .
C34 C 0.9272(4) 0.8656(3) 0.3598(3) 0.0339(14) Uani 1 1 d .
H34A H 0.8972 0.8481 0.3270 0.051 Uiso 1 1 calc R
H34B H 0.9541 0.9017 0.3416 0.051 Uiso 1 1 calc R
H34C H 0.8888 0.8835 0.3946 0.051 Uiso 1 1 calc R
C35 C 1.1408(3) 0.6649(3) 0.3479(3) 0.0294(13) Uani 1 1 d .
C36 C 1.1943(4) 0.7460(4) 0.2820(3) 0.0385(15) Uani 1 1 d .
H36A H 1.1685 0.7323 0.2449 0.058 Uiso 1 1 calc R
H36B H 1.2470 0.7162 0.2874 0.058 Uiso 1 1 calc R
H36C H 1.2032 0.7926 0.2758 0.058 Uiso 1 1 calc R
C37 C 0.7413(4) 0.2231(3) 0.9789(3) 0.0382(15) Uani 1 1 d .
C38 C 0.7874(4) 0.1971(3) 0.9154(3) 0.0366(15) Uani 1 1 d .
H38A H 0.7468 0.2028 0.8820 0.044 Uiso 1 1 calc R
H38B H 0.8275 0.2269 0.9038 0.044 Uiso 1 1 calc R
C39 C 0.8331(4) 0.1243(4) 0.9136(3) 0.0352(15) Uani 1 1 d .
C40 C 0.8826(4) 0.1062(4) 0.9736(3) 0.0386(15) Uani 1 1 d .
H40A H 0.9321 0.1274 0.9691 0.046 Uiso 1 1 calc R
H40B H 0.9015 0.0567 0.9745 0.046 Uiso 1 1 calc R
C41 C 0.8389(4) 0.1265(4) 1.0385(3) 0.0363(15) Uani 1 1 d .
C42 C 0.7951(4) 0.2001(3) 1.0356(3) 0.0372(15) Uani 1 1 d .
H42A H 0.8375 0.2291 1.0361 0.045 Uiso 1 1 calc R
H42B H 0.7601 0.2091 1.0749 0.045 Uiso 1 1 calc R
C43 C 0.6514(4) 0.2105(3) 0.9880(3) 0.0353(14) Uani 1 1 d .
C44 C 0.7269(5) 0.3009(4) 0.9751(3) 0.0474(17) Uani 1 1 d .
H44A H 0.6929 0.3166 0.9393 0.071 Uiso 1 1 calc R
H44B H 0.7798 0.3160 0.9690 0.071 Uiso 1 1 calc R
H44C H 0.6990 0.3194 1.0145 0.071 Uiso 1 1 calc R
C45 C 0.7819(4) 0.0720(3) 0.8978(3) 0.0317(14) Uani 1 1 d .
C46 C 0.8967(4) 0.1197(4) 0.8560(3) 0.0459(18) Uani 1 1 d .
H46A H 0.9340 0.1515 0.8616 0.069 Uiso 1 1 calc R
H46B H 0.8677 0.1310 0.8168 0.069 Uiso 1 1 calc R
H46C H 0.9282 0.0738 0.8535 0.069 Uiso 1 1 calc R
C47 C 0.7815(4) 0.0798(4) 1.0642(3) 0.0364(15) Uani 1 1 d .
C48 C 0.9051(4) 0.1214(4) 1.0881(3) 0.0440(17) Uani 1 1 d .
H48A H 0.9446 0.1505 1.0749 0.066 Uiso 1 1 calc R
H48B H 0.9336 0.0746 1.0914 0.066 Uiso 1 1 calc R
H48C H 0.8790 0.1358 1.1294 0.066 Uiso 1 1 calc R
C49 C 0.3235(4) 0.2508(3) 0.8326(3) 0.0320(14) Uani 1 1 d .
C50 C 0.3666(4) 0.2291(3) 0.7677(3) 0.0298(13) Uani 1 1 d .
H50A H 0.3454 0.2639 0.7359 0.036 Uiso 1 1 calc R
H50B H 0.4257 0.2302 0.7707 0.036 Uiso 1 1 calc R
C51 C 0.3593(3) 0.1602(3) 0.7413(3) 0.0268(12) Uani 1 1 d .
C52 C 0.2707(3) 0.1475(3) 0.7497(3) 0.0315(14) Uani 1 1 d .
H52A H 0.2709 0.0996 0.7401 0.038 Uiso 1 1 calc R
H52B H 0.2378 0.1752 0.7176 0.038 Uiso 1 1 calc R
C53 C 0.2262(3) 0.1621(3) 0.8151(3) 0.0279(13) Uani 1 1 d .
C54 C 0.2368(4) 0.2298(3) 0.8388(3) 0.0343(14) Uani 1 1 d .
H54A H 0.2189 0.2319 0.8842 0.041 Uiso 1 1 calc R
H54B H 0.1984 0.2647 0.8163 0.041 Uiso 1 1 calc R
C55 C 0.3770(4) 0.2297(3) 0.8902(3) 0.0309(13) Uani 1 1 d .
C56 C 0.3103(5) 0.3281(3) 0.8370(3) 0.0461(18) Uani 1 1 d .
H56C H 0.2817 0.3421 0.8776 0.069 Uiso 1 1 calc R
H56D H 0.2773 0.3485 0.8021 0.069 Uiso 1 1 calc R
H56E H 0.3636 0.3429 0.8343 0.069 Uiso 1 1 calc R
C57 C 0.4249(4) 0.1042(3) 0.7680(3) 0.0303(13) Uani 1 1 d .
C58 C 0.3802(4) 0.1621(3) 0.6696(3) 0.0318(13) Uani 1 1 d .
H58C H 0.4339 0.1755 0.6620 0.048 Uiso 1 1 calc R
H58D H 0.3383 0.1947 0.6490 0.048 Uiso 1 1 calc R
H58E H 0.3817 0.1173 0.6521 0.048 Uiso 1 1 calc R
C59 C 0.2461(3) 0.1029(3) 0.8614(3) 0.0306(13) Uani 1 1 d .
C60 C 0.1321(4) 0.1658(4) 0.8068(3) 0.0394(16) Uani 1 1 d .
H60A H 0.1128 0.2017 0.7762 0.059 Uiso 1 1 calc R
H60B H 0.1022 0.1754 0.8478 0.059 Uiso 1 1 calc R
H60C H 0.1224 0.1225 0.7913 0.059 Uiso 1 1 calc R
C61 C 0.7544(4) -0.1593(3) 0.7790(3) 0.0334(14) Uani 1 1 d .
C62 C 0.7030(3) -0.1377(3) 0.7220(3) 0.0339(15) Uani 1 1 d .
H62A H 0.7299 -0.1636 0.6851 0.041 Uiso 1 1 calc R
H62B H 0.7049 -0.0896 0.7129 0.041 Uiso 1 1 calc R
C63 C 0.6115(4) -0.1459(3) 0.7262(3) 0.0344(14) Uani 1 1 d .
C64 C 0.6033(4) -0.2160(3) 0.7520(3) 0.0353(15) Uani 1 1 d .
H64A H 0.6187 -0.2482 0.7169 0.042 Uiso 1 1 calc R
H64B H 0.5445 -0.2155 0.7636 0.042 Uiso 1 1 calc R
C65 C 0.6536(4) -0.2449(3) 0.8105(3) 0.0328(14) Uani 1 1 d .
C66 C 0.7421(4) -0.2302(3) 0.8033(3) 0.0360(15) Uani 1 1 d .
H66A H 0.7740 -0.2638 0.7740 0.043 Uiso 1 1 calc R
H66B H 0.7667 -0.2381 0.8451 0.043 Uiso 1 1 calc R
C67 C 0.7430(4) -0.1074(3) 0.8317(3) 0.0316(14) Uani 1 1 d .
C68 C 0.8450(4) -0.1639(4) 0.7567(3) 0.0407(16) Uani 1 1 d .
H68A H 0.8801 -0.1803 0.7918 0.061 Uiso 1 1 calc R
H68B H 0.8550 -0.1191 0.7429 0.061 Uiso 1 1 calc R
H68C H 0.8578 -0.1951 0.7213 0.061 Uiso 1 1 calc R
C69 C 0.5563(4) -0.0859(3) 0.7597(3) 0.0304(14) Uani 1 1 d .
C70 C 0.5803(4) -0.1387(4) 0.6585(3) 0.0402(16) Uani 1 1 d .
H70A H 0.5238 -0.1469 0.6592 0.060 Uiso 1 1 calc R
H70B H 0.6153 -0.1716 0.6310 0.060 Uiso 1 1 calc R
H70C H 0.5821 -0.0931 0.6421 0.060 Uiso 1 1 calc R
C71 C 0.6083(4) -0.2264(3) 0.8750(3) 0.0337(14) Uani 1 1 d .
C72 C 0.6600(5) -0.3215(3) 0.8110(3) 0.0465(18) Uani 1 1 d .
H72A H 0.6048 -0.3328 0.8144 0.070 Uiso 1 1 calc R
H72B H 0.6910 -0.3411 0.8472 0.070 Uiso 1 1 calc R
H72C H 0.6882 -0.3398 0.7715 0.070 Uiso 1 1 calc R
C73 C 0.5102(4) -0.0048(3) 0.4639(3) 0.0321(13) Uani 1 1 d .
C74 C 0.5922(4) 0.1626(3) 0.6215(3) 0.0355(14) Uani 1 1 d .
H74 H 0.5833 0.1221 0.6424 0.043 Uiso 1 1 calc R
C75 C 0.5957(4) 0.2183(3) 0.6576(3) 0.0348(14) Uani 1 1 d .
H75 H 0.5910 0.2160 0.7026 0.042 Uiso 1 1 calc R
C76 C 0.6062(4) 0.2771(3) 0.6267(3) 0.0356(15) Uani 1 1 d .
H76 H 0.6061 0.3168 0.6501 0.043 Uiso 1 1 calc R
C77 C 0.6169(3) 0.2784(3) 0.5613(3) 0.0310(13) Uani 1 1 d .
H77 H 0.6257 0.3186 0.5397 0.037 Uiso 1 1 calc R
C78 C 0.6147(3) 0.2212(3) 0.5280(3) 0.0268(12) Uani 1 1 d .
C79 C 0.6279(3) 0.2152(3) 0.4581(3) 0.0288(13) Uani 1 1 d .
C80 C 0.6441(4) 0.2673(3) 0.4183(3) 0.0371(15) Uani 1 1 d .
H80 H 0.6448 0.3106 0.4348 0.044 Uiso 1 1 calc R
C81 C 0.6592(4) 0.2554(4) 0.3537(3) 0.0435(17) Uani 1 1 d .
H81 H 0.6714 0.2903 0.3257 0.052 Uiso 1 1 calc R
C82 C 0.6562(4) 0.1919(4) 0.3307(3) 0.0421(16) Uani 1 1 d .
H82 H 0.6655 0.1828 0.2867 0.051 Uiso 1 1 calc R
C83 C 0.6394(4) 0.1422(4) 0.3732(3) 0.0385(15) Uani 1 1 d .
H83 H 0.6387 0.0984 0.3579 0.046 Uiso 1 1 calc R
C84 C 0.7276(5) 0.0071(4) 0.5864(4) 0.058(2) Uani 1 1 d .
H84A H 0.6819 -0.0081 0.6114 0.070 Uiso 1 1 calc R
H84B H 0.7406 0.0474 0.6067 0.070 Uiso 1 1 calc R
C85 C 0.7987(7) -0.0459(6) 0.5841(4) 0.106(4) Uani 1 1 d DU
H85A H 0.7854 -0.0875 0.6047 0.127 Uiso 1 1 calc R
H85B H 0.8441 -0.0321 0.6063 0.127 Uiso 1 1 calc R
C86 C 0.8222(8) -0.0575(7) 0.5171(4) 0.127(4) Uani 1 1 d DU
H86A H 0.8305 -0.1063 0.5082 0.153 Uiso 1 1 calc R
H86B H 0.8741 -0.0412 0.5061 0.153 Uiso 1 1 calc R
C87 C 0.7561(6) -0.0208(5) 0.4795(4) 0.082(3) Uani 1 1 d .
H87A H 0.7789 0.0053 0.4447 0.098 Uiso 1 1 calc R
H87B H 0.7251 -0.0525 0.4609 0.098 Uiso 1 1 calc R
C88 C 0.9706(7) 0.0387(8) 0.2469(5) 0.120(5) Uani 1 1 d D
H88A H 0.9770 -0.0044 0.2241 0.144 Uiso 1 1 calc R
H88B H 0.9904 0.0726 0.2181 0.144 Uiso 1 1 calc R
C89 C 0.8826(7) 0.0621(9) 0.2667(6) 0.140(6) Uani 1 1 d D
H89A H 0.8574 0.0993 0.2387 0.168 Uiso 1 1 calc R
H89B H 0.8514 0.0247 0.2651 0.168 Uiso 1 1 calc R
C90 C 0.8828(8) 0.0852(10) 0.3312(6) 0.157(7) Uani 1 1 d .
H90A H 0.8465 0.0624 0.3596 0.188 Uiso 1 1 calc R
H90B H 0.8633 0.1345 0.3332 0.188 Uiso 1 1 calc R
C91 C 0.9676(7) 0.0681(7) 0.3501(6) 0.122(5) Uani 1 1 d .
H91A H 0.9896 0.1098 0.3574 0.146 Uiso 1 1 calc R
H91B H 0.9703 0.0411 0.3900 0.146 Uiso 1 1 calc R
C92 C 0.5963(8) 0.4068(8) 0.2415(7) 0.133(4) Uani 1 1 d DU
H92A H 0.6065 0.4537 0.2408 0.159 Uiso 1 1 calc R
H92B H 0.5744 0.3962 0.2844 0.159 Uiso 1 1 calc R
C93 C 0.5377(9) 0.3982(9) 0.1932(7) 0.160(4) Uani 1 1 d DU
H93A H 0.5073 0.4428 0.1800 0.192 Uiso 1 1 calc R
H93B H 0.4976 0.3710 0.2111 0.192 Uiso 1 1 calc R
C94 C 0.5844(8) 0.3634(8) 0.1371(6) 0.132(4) Uani 1 1 d DU
H94A H 0.5882 0.3957 0.1014 0.159 Uiso 1 1 calc R
H94B H 0.5574 0.3268 0.1227 0.159 Uiso 1 1 calc R
C95 C 0.6692(8) 0.3350(7) 0.1603(6) 0.121(3) Uani 1 1 d U
H95A H 0.6789 0.2851 0.1613 0.145 Uiso 1 1 calc R
H95B H 0.7125 0.3504 0.1327 0.145 Uiso 1 1 calc R
C96 C 0.023(2) 0.3427(10) 0.9250(8) 0.144(6) Uani 0.50 1 d PDU
H96A H -0.0166 0.3465 0.8909 0.173 Uiso 0.50 1 calc PR
H96B H 0.0785 0.3413 0.9051 0.173 Uiso 0.50 1 calc PR
C97 C 0.001(2) 0.4030(9) 0.9682(13) 0.150(7) Uani 0.50 1 d PDU
H97A H -0.0430 0.4379 0.9521 0.180 Uiso 0.50 1 calc PR
H97B H 0.0493 0.4233 0.9775 0.180 Uiso 0.50 1 calc PR
C98 C -0.0311(15) 0.3584(12) 1.0300(10) 0.102(6) Uani 0.50 1 d PU
H98A H -0.0217 0.3796 1.0702 0.123 Uiso 0.50 1 calc PR
H98B H -0.0907 0.3590 1.0281 0.123 Uiso 0.50 1 calc PR
C99 C 0.0096(16) 0.2932(11) 1.0294(8) 0.111(5) Uani 0.50 1 d PDU
H99A H -0.0236 0.2622 1.0508 0.133 Uiso 0.50 1 calc PR
H99B H 0.0630 0.2886 1.0494 0.133 Uiso 0.50 1 calc PR
C100 C 0.4893(10) 0.3799(12) 0.7811(8) 0.088(4) Uani 0.50 1 d PDU
H10F H 0.4770 0.3357 0.7690 0.106 Uiso 0.50 1 calc PR
H10G H 0.4376 0.4126 0.7878 0.106 Uiso 0.50 1 calc PR
C101 C 0.5441(9) 0.3744(10) 0.8384(7) 0.069(4) Uani 0.50 1 d PDU
H10H H 0.5337 0.4164 0.8631 0.083 Uiso 0.50 1 calc PR
H10I H 0.5358 0.3360 0.8667 0.083 Uiso 0.50 1 calc PR
C102 C 0.6236(10) 0.3636(10) 0.8084(8) 0.066(4) Uani 0.50 1 d PU
H10J H 0.6394 0.3167 0.7933 0.079 Uiso 0.50 1 calc PR
H10K H 0.6650 0.3731 0.8374 0.079 Uiso 0.50 1 calc PR
C103 C 0.6138(10) 0.4167(11) 0.7498(7) 0.076(4) Uani 0.50 1 d PDU
H10L H 0.6108 0.4638 0.7635 0.092 Uiso 0.50 1 calc PR
H10M H 0.6577 0.4056 0.7162 0.092 Uiso 0.50 1 calc PR
C104 C 0.7526(16) 0.5521(16) 0.9463(13) 0.152(9) Uani 0.50 1 d PDU
H10N H 0.8100 0.5278 0.9452 0.182 Uiso 0.50 1 calc PR
H10O H 0.7508 0.5925 0.9184 0.182 Uiso 0.50 1 calc PR
C105 C 0.7324(16) 0.5708(15) 1.0015(13) 0.149(9) Uani 0.50 1 d PDU
H10P H 0.7150 0.6204 1.0023 0.178 Uiso 0.50 1 calc PR
H10Q H 0.7794 0.5583 1.0291 0.178 Uiso 0.50 1 calc PR
C106 C 0.6534(13) 0.5320(13) 1.0278(7) 0.117(7) Uani 0.50 1 d PDU
H10R H 0.6732 0.4916 1.0541 0.141 Uiso 0.50 1 calc PR
H10S H 0.6114 0.5630 1.0528 0.141 Uiso 0.50 1 calc PR
C107 C 0.6226(14) 0.5143(14) 0.9714(13) 0.143(6) Uani 0.50 1 d PDU
H10T H 0.5778 0.5504 0.9580 0.172 Uiso 0.50 1 calc PR
H10U H 0.6001 0.4722 0.9779 0.172 Uiso 0.50 1 calc PR

loop_
_atom_site_aniso_label
_atom_site_aniso_U_11
_atom_site_aniso_U_22
_atom_site_aniso_U_33
_atom_site_aniso_U_23
_atom_site_aniso_U_13
_atom_site_aniso_U_12
U1 0.03081(12) 0.02615(12) 0.03096(12) 0.00246(9) -0.00371(9) -0.00064(9)
U2 0.02481(10) 0.02519(11) 0.02736(11) 0.00133(8) -0.00383(8) -0.00181(8)
U3 0.02645(11) 0.02172(11) 0.03113(12) 0.00272(8) -0.00412(9) -0.00214(8)
U4 0.02622(11) 0.02295(11) 0.02666(11) 0.00160(8) -0.00297(8) -0.00090(8)
U5 0.03519(12) 0.02987(12) 0.02662(11) 0.00178(9) -0.00550(9) -0.00248(9)
U6 0.02706(11) 0.03191(12) 0.02540(11) 0.00246(9) -0.00257(8) -0.00206(9)
U7 0.03125(12) 0.03742(13) 0.02460(11) 0.00160(9) -0.00335(9) -0.00256(10)
U8 0.02874(11) 0.02826(12) 0.02577(11) 0.00258(9) -0.00076(8) -0.00311(9)
Cu 0.0342(4) 0.0283(4) 0.0316(4) 0.0023(3) -0.0009(3) -0.0085(3)
O1 0.035(2) 0.041(3) 0.037(2) 0.003(2) 0.0024(19) -0.001(2)
O2 0.046(3) 0.037(3) 0.041(3) 0.007(2) 0.004(2) -0.003(2)
O3 0.032(2) 0.028(2) 0.038(2) -0.0003(18) -0.0026(18) -0.0015(18)
O4 0.045(3) 0.023(2) 0.035(2) -0.0030(18) -0.0071(19) -0.0043(19)
O5 0.030(2) 0.024(2) 0.040(2) 0.0008(18) -0.0053(18) -0.0072(17)
O6 0.032(2) 0.034(2) 0.035(2) 0.0025(18) -0.0097(18) -0.0061(18)
O7 0.028(2) 0.033(2) 0.029(2) 0.0063(17) -0.0059(17) 0.0035(18)
O8 0.037(2) 0.027(2) 0.040(2) 0.0072(19) -0.0054(19) 0.0041(18)
O9 0.038(2) 0.031(3) 0.042(3) -0.0019(19) -0.013(2) 0.0006(19)
O10 0.045(3) 0.029(2) 0.043(3) 0.0016(19) -0.016(2) -0.002(2)
O11 0.033(2) 0.045(3) 0.032(2) 0.008(2) -0.0062(18) -0.004(2)
O12 0.029(2) 0.026(2) 0.039(2) -0.0003(18) -0.0044(18) -0.0025(17)
O13 0.037(2) 0.019(2) 0.031(2) 0.0053(16) -0.0012(17) -0.0035(17)
O14 0.035(2) 0.025(2) 0.026(2) 0.0008(16) -0.0022(17) -0.0009(17)
O15 0.037(2) 0.026(2) 0.040(2) 0.0057(18) -0.0101(19) -0.0019(19)
O16 0.035(2) 0.028(2) 0.049(3) 0.003(2) -0.007(2) -0.0011(19)
O17 0.028(2) 0.031(2) 0.031(2) 0.0004(18) -0.0024(17) -0.0028(17)
O18 0.027(2) 0.042(3) 0.038(2) -0.009(2) -0.0022(18) -0.0057(19)
O19 0.029(2) 0.027(2) 0.034(2) -0.0017(18) -0.0013(17) -0.0029(17)
O20 0.034(2) 0.024(2) 0.046(3) 0.0038(19) 0.0028(19) 0.0036(18)
O21 0.025(2) 0.040(3) 0.044(3) 0.014(2) -0.0061(18) -0.0056(19)
O22 0.025(2) 0.022(2) 0.035(2) 0.0037(17) -0.0035(17) -0.0001(16)
O23 0.025(2) 0.031(2) 0.028(2) 0.0025(17) -0.0024(16) -0.0052(17)
O24 0.041(3) 0.032(3) 0.050(3) -0.003(2) -0.006(2) -0.015(2)
O25 0.030(2) 0.029(2) 0.043(3) -0.0054(19) -0.0082(19) 0.0008(18)
O26 0.036(2) 0.028(2) 0.041(2) 0.0031(19) -0.0105(19) -0.0010(19)
O27 0.030(2) 0.033(2) 0.026(2) 0.0038(17) -0.0056(17) 0.0018(18)
O28 0.028(2) 0.024(2) 0.038(2) 0.0028(18) -0.0043(17) -0.0014(17)
O29 0.030(2) 0.029(2) 0.032(2) 0.0040(17) -0.0002(17) -0.0028(17)
O30 0.049(3) 0.029(2) 0.035(2) 0.0008(19) -0.006(2) 0.002(2)
O31 0.055(3) 0.034(3) 0.040(3) 0.004(2) -0.012(2) -0.004(2)
O32 0.042(2) 0.031(2) 0.025(2) 0.0055(17) 0.0035(18) 0.0011(19)
O33 0.037(2) 0.048(3) 0.038(3) 0.005(2) 0.004(2) -0.004(2)
O34 0.035(2) 0.040(3) 0.038(2) -0.003(2) 0.0035(19) 0.000(2)
O35 0.038(3) 0.054(3) 0.055(3) 0.013(2) -0.015(2) -0.003(2)
O36 0.042(2) 0.037(3) 0.029(2) 0.0015(18) -0.0078(19) -0.004(2)
O37 0.055(3) 0.040(3) 0.026(2) -0.0013(19) -0.010(2) -0.004(2)
O38 0.034(2) 0.045(3) 0.031(2) 0.008(2) -0.0039(19) -0.005(2)
O39 0.040(3) 0.052(3) 0.030(2) 0.000(2) -0.0093(19) -0.008(2)
O40 0.038(3) 0.049(3) 0.048(3) -0.002(2) -0.018(2) -0.008(2)
O41 0.039(2) 0.044(3) 0.030(2) 0.004(2) -0.0012(19) -0.006(2)
O42 0.058(3) 0.050(3) 0.035(3) -0.008(2) 0.007(2) -0.021(2)
O43 0.034(2) 0.041(3) 0.027(2) 0.0015(18) 0.0062(17) -0.0095(19)
O44 0.038(2) 0.046(3) 0.027(2) -0.0017(19) -0.0067(18) -0.003(2)
O45 0.036(2) 0.053(3) 0.023(2) 0.0025(19) 0.0006(18) -0.003(2)
O46 0.029(2) 0.035(2) 0.031(2) 0.0032(18) -0.0022(17) -0.0028(18)
O47 0.027(2) 0.036(3) 0.057(3) 0.013(2) 0.002(2) 0.0004(19)
O48 0.034(2) 0.035(3) 0.033(2) 0.0063(19) -0.0022(18) 0.0013(19)
O49 0.077(4) 0.045(3) 0.023(2) -0.002(2) 0.000(2) -0.018(3)
O50 0.047(3) 0.038(3) 0.040(3) -0.005(2) -0.015(2) 0.007(2)
O51 0.042(3) 0.043(3) 0.032(2) 0.000(2) -0.008(2) 0.006(2)
O52 0.035(2) 0.035(3) 0.042(3) -0.002(2) -0.0051(19) -0.002(2)
O53 0.042(3) 0.035(3) 0.065(3) 0.007(2) 0.016(2) 0.008(2)
O54 0.038(2) 0.054(3) 0.028(2) -0.003(2) -0.0047(19) 0.002(2)
O55 0.043(3) 0.045(3) 0.026(2) -0.0033(19) -0.0071(19) -0.004(2)
O56 0.036(2) 0.034(2) 0.028(2) 0.0056(18) -0.0065(18) -0.0092(19)
O57 0.043(2) 0.037(3) 0.028(2) 0.0047(18) -0.0048(19) 0.001(2)
O58 0.038(2) 0.034(2) 0.030(2) 0.0021(18) -0.0023(18) -0.0058(19)
O59 0.045(3) 0.033(2) 0.033(2) -0.0008(19) 0.0025(19) -0.015(2)
O60 0.050(3) 0.035(3) 0.030(2) -0.0006(19) -0.002(2) -0.015(2)
O61 0.053(3) 0.052(3) 0.042(3) -0.005(2) -0.008(2) 0.016(2)
O62 0.044(4) 0.038(4) 0.046(4) 0.007(3) -0.001(3) -0.009(3)
O63 0.052(4) 0.041(4) 0.037(4) 0.005(3) 0.008(3) -0.007(3)
O64 0.086(5) 0.093(6) 0.110(6) 0.008(4) -0.002(4) -0.028(4)
O65 0.081(5) 0.117(7) 0.122(7) -0.005(5) -0.017(5) 0.010(5)
O66 0.132(6) 0.139(6) 0.106(5) 0.001(5) 0.004(5) -0.016(5)
O67 0.144(8) 0.112(8) 0.122(8) -0.016(6) 0.010(7) -0.003(7)
O68 0.086(6) 0.121(7) 0.066(6) -0.006(5) 0.018(5) -0.046(6)
O69 0.182(16) 0.138(14) 0.150(14) 0.006(12) -0.013(11) -0.008(12)
N1 0.028(3) 0.028(3) 0.031(3) 0.003(2) 0.000(2) -0.004(2)
N2 0.029(3) 0.036(3) 0.032(3) 0.003(2) -0.002(2) -0.008(2)
C1 0.038(3) 0.031(3) 0.027(3) 0.000(3) -0.006(3) 0.000(3)
C2 0.035(3) 0.039(4) 0.029(3) -0.005(3) -0.003(3) 0.001(3)
C3 0.031(3) 0.026(3) 0.035(3) -0.002(3) -0.006(3) 0.002(2)
C4 0.037(3) 0.029(3) 0.028(3) -0.007(2) -0.008(3) -0.002(3)
C5 0.036(3) 0.032(3) 0.029(3) -0.003(3) -0.009(3) -0.002(3)
C6 0.040(3) 0.032(3) 0.026(3) -0.001(2) -0.005(3) 0.001(3)
C7 0.029(3) 0.032(3) 0.033(3) 0.003(3) 0.001(2) -0.004(3)
C8 0.042(4) 0.045(4) 0.038(4) -0.001(3) -0.005(3) -0.001(3)
C9 0.039(3) 0.022(3) 0.030(3) 0.003(2) -0.007(3) -0.003(3)
C10 0.043(4) 0.031(4) 0.042(4) -0.010(3) -0.006(3) -0.001(3)
C11 0.027(3) 0.026(3) 0.030(3) 0.000(2) -0.007(2) 0.001(2)
C12 0.046(4) 0.038(4) 0.039(4) -0.001(3) -0.017(3) 0.001(3)
C13 0.024(3) 0.030(3) 0.034(3) 0.003(3) -0.003(2) 0.002(2)
C14 0.022(3) 0.029(3) 0.032(3) -0.001(2) -0.002(2) 0.003(2)
C15 0.025(3) 0.027(3) 0.026(3) 0.004(2) -0.004(2) -0.003(2)
C16 0.023(3) 0.030(3) 0.032(3) 0.001(2) -0.006(2) 0.002(2)
C17 0.026(3) 0.030(3) 0.036(3) 0.000(3) -0.009(2) -0.001(2)
C18 0.023(3) 0.032(3) 0.035(3) 0.004(3) 0.001(2) 0.001(2)
C19 0.035(3) 0.031(4) 0.033(3) 0.005(3) 0.004(3) -0.005(3)
C20 0.036(3) 0.033(4) 0.039(4) 0.005(3) 0.005(3) -0.002(3)
C21 0.024(3) 0.022(3) 0.028(3) 0.001(2) -0.001(2) -0.001(2)
C22 0.026(3) 0.029(3) 0.027(3) 0.003(2) -0.001(2) 0.000(2)
C23 0.028(3) 0.019(3) 0.044(4) -0.003(3) -0.007(3) -0.005(2)
C24 0.029(3) 0.035(4) 0.042(4) -0.009(3) -0.008(3) -0.003(3)
C25 0.026(3) 0.020(3) 0.032(3) 0.004(2) -0.002(2) -0.002(2)
C26 0.034(3) 0.019(3) 0.033(3) 0.005(2) -0.004(2) -0.005(2)
C27 0.027(3) 0.023(3) 0.029(3) 0.005(2) -0.004(2) 0.000(2)
C28 0.031(3) 0.017(3) 0.035(3) 0.007(2) -0.001(2) -0.002(2)
C29 0.025(3) 0.029(3) 0.027(3) 0.003(2) 0.004(2) -0.002(2)
C30 0.023(3) 0.022(3) 0.044(4) 0.008(3) -0.004(2) 0.000(2)
C31 0.031(3) 0.024(3) 0.032(3) -0.004(2) -0.004(2) -0.008(2)
C32 0.033(3) 0.023(3) 0.047(4) 0.001(3) -0.009(3) -0.006(3)
C33 0.024(3) 0.029(3) 0.027(3) 0.004(2) -0.007(2) 0.002(2)
C34 0.037(3) 0.033(3) 0.029(3) 0.006(3) -0.005(3) 0.002(3)
C35 0.026(3) 0.031(3) 0.029(3) 0.004(2) 0.003(2) -0.002(2)
C36 0.033(3) 0.044(4) 0.035(4) 0.000(3) 0.007(3) -0.003(3)
C37 0.046(4) 0.042(4) 0.030(3) 0.003(3) -0.007(3) -0.016(3)
C38 0.043(4) 0.042(4) 0.030(3) 0.007(3) 0.000(3) -0.022(3)
C39 0.031(3) 0.054(4) 0.023(3) 0.006(3) 0.001(2) -0.014(3)
C40 0.034(3) 0.049(4) 0.036(4) 0.004(3) -0.006(3) -0.014(3)
C41 0.031(3) 0.051(4) 0.030(3) 0.000(3) -0.005(3) -0.013(3)
C42 0.034(3) 0.045(4) 0.037(4) 0.002(3) -0.007(3) -0.018(3)
C43 0.042(4) 0.026(3) 0.036(4) 0.003(3) -0.005(3) -0.002(3)
C44 0.059(5) 0.038(4) 0.048(4) -0.001(3) 0.000(3) -0.018(3)
C45 0.028(3) 0.042(4) 0.023(3) 0.003(3) 0.002(2) -0.002(3)
C46 0.045(4) 0.063(5) 0.032(4) 0.010(3) -0.001(3) -0.016(4)
C47 0.037(3) 0.047(4) 0.026(3) 0.003(3) -0.008(3) -0.008(3)
C48 0.032(3) 0.071(5) 0.032(4) 0.004(3) -0.004(3) -0.018(3)
C49 0.040(3) 0.030(3) 0.025(3) 0.004(2) -0.008(3) -0.003(3)
C50 0.035(3) 0.025(3) 0.029(3) 0.008(2) -0.010(2) -0.002(2)
C51 0.025(3) 0.031(3) 0.024(3) 0.007(2) -0.002(2) -0.004(2)
C52 0.029(3) 0.032(3) 0.031(3) 0.003(3) -0.008(2) 0.003(3)
C53 0.029(3) 0.030(3) 0.021(3) 0.002(2) 0.001(2) 0.001(2)
C54 0.029(3) 0.040(4) 0.030(3) 0.005(3) -0.004(2) 0.005(3)
C55 0.037(3) 0.027(3) 0.029(3) 0.001(2) -0.009(3) -0.002(3)
C56 0.056(4) 0.029(4) 0.052(4) 0.001(3) -0.015(3) -0.001(3)
C57 0.030(3) 0.027(3) 0.031(3) 0.006(2) -0.001(2) 0.002(2)
C58 0.036(3) 0.036(4) 0.024(3) 0.002(2) -0.004(2) -0.007(3)
C59 0.023(3) 0.046(4) 0.022(3) 0.004(3) -0.001(2) -0.004(3)
C60 0.026(3) 0.048(4) 0.041(4) 0.000(3) 0.001(3) 0.001(3)
C61 0.032(3) 0.035(4) 0.028(3) 0.001(3) 0.000(2) 0.009(3)
C62 0.027(3) 0.043(4) 0.026(3) 0.000(3) 0.002(2) 0.009(3)
C63 0.041(3) 0.037(4) 0.022(3) -0.004(3) -0.002(3) 0.003(3)
C64 0.044(4) 0.035(4) 0.026(3) -0.010(3) -0.003(3) -0.003(3)
C65 0.040(3) 0.029(3) 0.027(3) 0.000(2) -0.002(3) 0.001(3)
C66 0.034(3) 0.043(4) 0.027(3) -0.001(3) -0.002(3) 0.004(3)
C67 0.031(3) 0.037(4) 0.024(3) -0.001(3) -0.001(2) -0.001(3)
C68 0.035(3) 0.056(5) 0.028(3) -0.004(3) -0.002(3) 0.001(3)
C69 0.029(3) 0.040(4) 0.019(3) 0.000(2) 0.000(2) 0.002(3)
C70 0.040(4) 0.053(4) 0.028(3) -0.004(3) -0.006(3) -0.008(3)
C71 0.039(4) 0.028(3) 0.032(3) 0.003(3) -0.004(3) 0.001(3)
C72 0.052(4) 0.032(4) 0.049(4) -0.001(3) -0.003(3) 0.009(3)
C73 0.034(3) 0.030(3) 0.033(3) 0.001(3) -0.004(3) -0.007(3)
C74 0.031(3) 0.037(4) 0.037(4) 0.002(3) -0.002(3) -0.002(3)
C75 0.036(3) 0.040(4) 0.028(3) 0.001(3) -0.003(3) -0.006(3)
C76 0.029(3) 0.038(4) 0.038(4) -0.006(3) -0.005(3) 0.001(3)
C77 0.024(3) 0.032(3) 0.039(3) 0.001(3) -0.005(2) -0.008(2)
C78 0.018(3) 0.035(3) 0.027(3) 0.003(2) -0.004(2) -0.004(2)
C79 0.022(3) 0.028(3) 0.038(3) 0.000(3) -0.005(2) -0.009(2)
C80 0.041(4) 0.033(4) 0.039(4) 0.007(3) -0.009(3) -0.010(3)
C81 0.059(4) 0.038(4) 0.040(4) 0.012(3) -0.011(3) -0.024(3)
C82 0.050(4) 0.048(4) 0.031(3) 0.009(3) 0.001(3) -0.019(3)
C83 0.039(4) 0.039(4) 0.040(4) -0.004(3) 0.000(3) -0.014(3)
C84 0.052(5) 0.067(6) 0.047(4) 0.005(4) -0.012(4) 0.013(4)
C85 0.121(7) 0.110(7) 0.056(5) 0.008(5) -0.006(5) 0.063(6)
C86 0.138(7) 0.127(7) 0.087(6) 0.008(5) 0.003(6) 0.056(6)
C87 0.088(7) 0.086(7) 0.050(5) -0.009(5) -0.004(5) 0.045(6)
C88 0.106(10) 0.174(14) 0.065(7) -0.013(8) -0.019(7) 0.021(9)
C89 0.092(10) 0.214(18) 0.109(11) 0.008(11) -0.043(8) -0.007(10)
C90 0.076(9) 0.29(2) 0.090(10) -0.007(12) 0.009(7) 0.010(11)
C91 0.092(9) 0.145(12) 0.112(10) -0.060(9) -0.024(7) 0.038(8)
C92 0.120(6) 0.150(7) 0.122(6) -0.015(6) 0.008(5) -0.011(5)
C93 0.140(6) 0.178(7) 0.160(7) -0.049(6) -0.007(6) -0.019(6)
C94 0.116(7) 0.153(8) 0.132(7) -0.059(6) -0.019(6) -0.023(6)
C95 0.121(7) 0.129(7) 0.123(7) -0.049(6) -0.019(6) -0.037(6)
C96 0.173(11) 0.113(11) 0.134(11) -0.010(9) 0.016(10) 0.003(10)
C97 0.182(14) 0.114(13) 0.141(13) 0.001(12) 0.002(13) 0.005(13)
C98 0.111(11) 0.110(12) 0.081(10) -0.066(9) 0.001(9) 0.003(10)
C99 0.123(10) 0.106(10) 0.104(9) -0.042(8) -0.007(8) -0.013(9)
C100 0.085(8) 0.108(9) 0.077(7) -0.003(7) 0.017(7) -0.034(7)
C101 0.060(7) 0.089(9) 0.057(7) 0.017(7) 0.024(6) -0.020(7)
C102 0.058(8) 0.088(10) 0.045(7) 0.016(7) 0.011(6) -0.002(8)
C103 0.074(8) 0.132(10) 0.037(7) -0.011(7) 0.001(7) -0.056(8)
C104 0.18(2) 0.14(2) 0.13(2) -0.046(17) 0.018(18) -0.024(17)
C105 0.18(2) 0.14(2) 0.12(2) -0.043(17) 0.021(18) -0.012(17)
C106 0.128(15) 0.113(14) 0.104(14) 0.021(12) -0.059(11) 0.009(12)
C107 0.158(15) 0.126(13) 0.136(14) 0.010(12) -0.032(11) 0.007(12)

loop_
_atom_type_symbol
_atom_type_description
_atom_type_scat_dispersion_real
_atom_type_scat_dispersion_imag
_atom_type_scat_source
C C 0.0033 0.0016 'International Tables Vol C Tables 4.2.6.8 and 6.1.1.4'
H H 0.0000 0.0000 'International Tables Vol C Tables 4.2.6.8 and 6.1.1.4'
N N 0.0061 0.0033 'International Tables Vol C Tables 4.2.6.8 and 6.1.1.4'
O O 0.0106 0.0060 'International Tables Vol C Tables 4.2.6.8 and 6.1.1.4'
Cu Cu 0.3201 1.2651 'International Tables Vol C Tables 4.2.6.8 and 6.1.1.4'
U U -9.6767 9.6646 'International Tables Vol C Tables 4.2.6.8 and 6.1.1.4'

loop_
_geom_angle_atom_site_label_1
_geom_angle_atom_site_label_2
_geom_angle_atom_site_label_3
_geom_angle
_geom_angle_site_symmetry_1
_geom_angle_site_symmetry_3
O1 U1 O2 179.5(2) . .
O1 U1 O26 90.37(18) . 2_766
O2 U1 O26 90.11(18) . 2_766
O1 U1 O10 90.83(19) . .
O2 U1 O10 88.95(19) . .
O26 U1 O10 121.09(13) 2_766 .
O1 U1 O16 89.58(17) . .
O2 U1 O16 90.16(18) . .
O26 U1 O16 119.65(14) 2_766 .
O10 U1 O16 119.25(14) . .
O1 U1 O9 89.21(18) . .
O2 U1 O9 90.98(18) . .
O26 U1 O9 69.45(14) 2_766 .
O10 U1 O9 51.69(13) . .
O16 U1 O9 170.84(14) . .
O1 U1 O25 86.32(18) . 2_766
O2 U1 O25 93.96(19) . 2_766
O26 U1 O25 51.67(13) 2_766 2_766
O10 U1 O25 172.12(13) . 2_766
O16 U1 O25 68.12(13) . 2_766
O9 U1 O25 120.85(13) . 2_766
O1 U1 O15 87.51(17) . .
O2 U1 O15 92.02(17) . .
O26 U1 O15 170.15(14) 2_766 .
O10 U1 O15 68.58(13) . .
O16 U1 O15 50.76(14) . .
O9 U1 O15 120.11(14) . .
O25 U1 O15 118.56(13) 2_766 .
O4 U2 O3 178.31(19) . .
O4 U2 O21 90.40(18) . .
O3 U2 O21 90.26(18) . .
O4 U2 O23 87.26(17) . .
O3 U2 O23 94.42(17) . .
O21 U2 O23 72.05(13) . .
O4 U2 O11 89.64(17) . .
O3 U2 O11 88.91(17) . .
O21 U2 O11 82.97(15) . .
O23 U2 O11 154.79(14) . .
O4 U2 O17 94.54(17) . .
O3 U2 O17 85.75(16) . .
O21 U2 O17 146.60(14) . .
O23 U2 O17 75.22(13) . .
O11 U2 O17 129.99(14) . .
O4 U2 O27 85.93(17) . .
O3 U2 O27 92.70(17) . .
O21 U2 O27 148.92(13) . .
O23 U2 O27 138.35(13) . .
O11 U2 O27 66.18(13) . .
O17 U2 O27 64.47(13) . .
O5 U3 O6 177.05(19) . .
O5 U3 O13 89.68(17) . .
O6 U3 O13 90.34(17) . .
O5 U3 O12 94.71(16) . .
O6 U3 O12 88.11(16) . .
O13 U3 O12 72.84(14) . .
O5 U3 O20 87.95(17) . 2_766
O6 U3 O20 89.11(17) . 2_766
O13 U3 O20 85.48(14) . 2_766
O12 U3 O20 158.11(15) . 2_766
O5 U3 O22 84.79(16) . .
O6 U3 O22 96.78(16) . .
O13 U3 O22 146.94(13) . .
O12 U3 O22 75.17(14) . .
O20 U3 O22 126.72(14) 2_766 .
O5 U3 O28 95.00(16) . .
O6 U3 O28 83.53(16) . .
O13 U3 O28 150.04(13) . .
O12 U3 O28 135.86(14) . .
O20 U3 O28 65.20(14) 2_766 .
O22 U3 O28 63.02(12) . .
O7 U4 O8 178.2(2) . .
O7 U4 O18 90.06(17) . .
O8 U4 O18 90.23(17) . .
O7 U4 O24 87.86(18) . .
O8 U4 O24 90.42(18) . .
O18 U4 O24 83.75(15) . .
O7 U4 O19 94.65(17) . .
O8 U4 O19 87.12(18) . .
O18 U4 O19 70.96(14) . .
O24 U4 O19 154.57(15) . .
O7 U4 O14 86.93(16) . 2_766
O8 U4 O14 93.87(17) . 2_766
O18 U4 O14 144.38(15) . 2_766
O24 U4 O14 131.50(15) . 2_766
O19 U4 O14 73.93(14) . 2_766
O7 U4 O29 95.38(16) . .
O8 U4 O29 83.52(17) . .
O18 U4 O29 150.52(15) . .
O24 U4 O29 67.57(15) . .
O19 U4 O29 136.99(14) . .
O14 U4 O29 65.01(14) 2_766 .
O30 U5 O31 179.2(2) . .
O30 U5 O55 90.36(17) . 2_657
O31 U5 O55 90.08(18) . 2_657
O30 U5 O45 90.47(18) . .
O31 U5 O45 89.90(18) . .
O55 U5 O45 118.46(14) 2_657 .
O30 U5 O39 89.71(19) . .
O31 U5 O39 89.5(2) . .
O55 U5 O39 120.87(14) 2_657 .
O45 U5 O39 120.66(13) . .
O30 U5 O54 88.11(19) . 2_657
O31 U5 O54 92.7(2) . 2_657
O55 U5 O54 51.36(14) 2_657 2_657
O45 U5 O54 67.18(13) . 2_657
O39 U5 O54 171.89(13) . 2_657
O30 U5 O44 87.85(17) . .
O31 U5 O44 91.84(18) . .
O55 U5 O44 169.91(15) 2_657 .
O45 U5 O44 51.65(14) . .
O39 U5 O44 69.07(14) . .
O54 U5 O44 118.62(14) 2_657 .
O30 U5 O38 88.37(18) . .
O31 U5 O38 91.17(18) . .
O55 U5 O38 69.62(14) 2_657 .
O45 U5 O38 171.85(14) . .
O39 U5 O38 51.28(13) . .
O54 U5 O38 120.82(13) 2_657 .
O44 U5 O38 120.23(14) . .
O32 U6 O33 178.0(2) . .
O32 U6 O50 90.61(18) . .
O33 U6 O50 91.16(19) . .
O32 U6 O52 94.17(18) . .
O33 U6 O52 87.24(19) . .
O50 U6 O52 72.27(15) . .
O32 U6 O40 89.52(19) . .
O33 U6 O40 89.82(19) . .
O50 U6 O40 82.09(16) . .
O52 U6 O40 154.11(15) . .
O32 U6 O46 86.88(16) . .
O33 U6 O46 92.12(17) . .
O50 U6 O46 147.19(15) . .
O52 U6 O46 75.30(14) . .
O40 U6 O46 130.54(15) . .
O32 U6 O56 92.48(17) . .
O33 U6 O56 85.53(18) . .
O50 U6 O56 147.81(15) . .
O52 U6 O56 139.27(13) . .
O40 U6 O56 65.91(14) . .
O46 U6 O56 65.00(14) . .
O35 U7 O34 178.8(2) . .
O35 U7 O42 91.3(2) . .
O34 U7 O42 88.39(19) . .
O35 U7 O41 87.9(2) . .
O34 U7 O41 93.04(18) . .
O42 U7 O41 71.84(16) . .
O35 U7 O49 91.6(2) . 2_657
O34 U7 O49 87.23(19) . 2_657
O42 U7 O49 83.78(16) . 2_657
O41 U7 O49 155.59(16) . 2_657
O35 U7 O51 95.5(2) . .
O34 U7 O51 85.36(17) . .
O42 U7 O51 147.14(17) . .
O41 U7 O51 76.32(16) . .
O49 U7 O51 127.95(17) 2_657 .
O35 U7 O57 84.9(2) . .
O34 U7 O57 94.78(18) . .
O42 U7 O57 148.78(15) . .
O41 U7 O57 138.69(15) . .
O49 U7 O57 65.42(15) 2_657 .
O51 U7 O57 64.02(15) . .
O36 U8 O37 178.3(2) . .
O36 U8 O47 88.77(19) . .
O37 U8 O47 91.3(2) . .
O36 U8 O48 94.96(17) . .
O37 U8 O48 86.73(18) . .
O47 U8 O48 72.90(15) . .
O36 U8 O43 87.22(18) . 2_657
O37 U8 O43 93.64(19) . 2_657
O47 U8 O43 147.52(15) . 2_657
O48 U8 O43 75.37(15) . 2_657
O36 U8 O53 88.05(19) . .
O37 U8 O53 90.2(2) . .
O47 U8 O53 82.89(16) . .
O48 U8 O53 155.50(16) . .
O43 U8 O53 129.11(16) 2_657 .
O36 U8 O58 94.24(17) . .
O37 U8 O58 84.77(17) . .
O47 U8 O58 147.86(14) . .
O48 U8 O58 138.35(15) . .
O43 U8 O58 64.62(14) 2_657 .
O53 U8 O58 65.28(16) . .
N1 Cu O59 167.01(19) . .
N1 Cu N2 82.5(2) . .
O59 Cu N2 94.1(2) . .
N1 Cu O60 93.81(19) . 2_656
O59 Cu O60 85.20(18) . 2_656
N2 Cu O60 160.57(19) . 2_656
N1 Cu O61 98.15(19) . .
O59 Cu O61 94.84(19) . .
N2 Cu O61 105.0(2) . .
O60 Cu O61 94.4(2) 2_656 .
C7 O9 U1 94.4(3) . .
C7 O10 U1 95.6(4) . .
C9 O11 U2 142.2(4) . .
C9 O12 U3 128.1(4) . .
C11 O13 U3 166.7(4) . .
C11 O14 U4 128.3(4) . 2_766
C19 O15 U1 93.5(4) . .
C19 O16 U1 97.4(4) . .
C21 O17 U2 128.5(3) . .
C21 O18 U4 169.9(4) . .
C23 O19 U4 127.0(4) . .
C23 O20 U3 133.4(4) . 2_766
C31 O21 U2 177.2(4) . .
C31 O22 U3 127.8(4) . .
C33 O23 U2 131.1(3) . .
C33 O24 U4 142.0(4) . .
C35 O25 U1 94.2(3) . 2_766
C35 O26 U1 97.2(3) . 2_766
U2 O27 H27A 96.3 . .
U2 O27 H27B 103.9 . .
H27A O27 H27B 121.3 . .
U3 O28 H28A 106.5 . .
U3 O28 H28B 105.9 . .
H28A O28 H28B 81.1 . .
U4 O29 H29A 97.3 . .
U4 O29 H29B 115.9 . .
H29A O29 H29B 97.1 . .
C43 O38 U5 94.3(4) . .
C43 O39 U5 95.1(4) . .
C45 O40 U6 143.2(4) . .
C45 O41 U7 133.8(4) . .
C47 O42 U7 172.3(5) . .
C47 O43 U8 130.0(4) . 2_657
C55 O44 U5 93.8(3) . .
C55 O45 U5 95.9(4) . .
C57 O46 U6 130.8(4) . .
C57 O47 U8 172.8(4) . .
C59 O48 U8 131.0(4) . .
C59 O49 U7 139.2(5) . 2_657
C67 O50 U6 176.0(4) . .
C67 O51 U7 130.5(4) . .
C69 O52 U6 135.0(4) . .
C69 O53 U8 142.1(4) . .
C71 O54 U5 94.2(4) . 2_657
C71 O55 U5 95.8(3) . 2_657
U6 O56 H56A 102.2 . .
U6 O56 H56B 121.4 . .
H56A O56 H56B 103.8 . .
U7 O57 H57A 90.8 . .
U7 O57 H57B 125.8 . .
H57A O57 H57B 120.5 . .
U8 O58 H58A 104.2 . .
U8 O58 H58B 119.4 . .
H58A O58 H58B 91.3 . .
C73 O59 Cu 111.1(4) . .
C73 O60 Cu 110.9(4) . 2_656
C87 O61 C84 109.6(5) . .
C87 O61 Cu 126.9(4) . .
C84 O61 Cu 122.3(4) . .
C88 O65 C91 108.3(8) . .
C92 O66 C95 112.7(10) . .
C99 O67 C96 113.4(12) . .
C103 O68 C100 122.2(14) . .
C107 O69 C104 98.6(10) . .
C78 N1 C74 119.0(5) . .
C78 N1 Cu 114.5(4) . .
C74 N1 Cu 126.5(4) . .
C79 N2 C83 119.1(6) . .
C79 N2 Cu 114.0(4) . .
C83 N2 Cu 126.8(5) . .
C7 C1 C2 116.0(5) . .
C7 C1 C8 100.8(5) . .
C2 C1 C8 107.3(5) . .
C7 C1 C6 113.1(5) . .
C2 C1 C6 110.9(5) . .
C8 C1 C6 107.8(5) . .
C1 C2 C3 118.3(5) . .
C1 C2 H2A 107.7 . .
C3 C2 H2A 107.7 . .
C1 C2 H2B 107.7 . .
C3 C2 H2B 107.7 . .
H2A C2 H2B 107.1 . .
C4 C3 C9 113.5(5) . .
C4 C3 C2 111.3(5) . .
C9 C3 C2 114.3(5) . .
C4 C3 C10 107.0(5) . .
C9 C3 C10 102.1(5) . .
C2 C3 C10 107.7(5) . .
C5 C4 C3 117.6(5) . .
C5 C4 H4A 107.9 . .
C3 C4 H4A 107.9 . .
C5 C4 H4B 107.9 . .
C3 C4 H4B 107.9 . .
H4A C4 H4B 107.2 . .
C4 C5 C6 111.5(5) . .
C4 C5 C11 113.7(5) . .
C6 C5 C11 111.4(5) . .
C4 C5 C12 107.2(5) . .
C6 C5 C12 108.6(5) . .
C11 C5 C12 103.9(5) . .
C5 C6 C1 117.1(5) . .
C5 C6 H6A 108.0 . .
C1 C6 H6A 108.0 . .
C5 C6 H6B 108.0 . .
C1 C6 H6B 108.0 . .
H6A C6 H6B 107.3 . .
O9 C7 O10 117.7(5) . .
O9 C7 C1 122.2(5) . .
O10 C7 C1 119.5(5) . .
C1 C8 H8A 109.5 . .
C1 C8 H8B 109.5 . .
H8A C8 H8B 109.5 . .
C1 C8 H8C 109.5 . .
H8A C8 H8C 109.5 . .
H8B C8 H8C 109.5 . .
O11 C9 O12 123.8(5) . .
O11 C9 C3 118.5(5) . .
O12 C9 C3 117.5(5) . .
C3 C10 H10A 109.5 . .
C3 C10 H10B 109.5 . .
H10A C10 H10B 109.5 . .
C3 C10 H10C 109.5 . .
H10A C10 H10C 109.5 . .
H10B C10 H10C 109.5 . .
O14 C11 O13 122.1(5) . .
O14 C11 C5 116.2(5) . .
O13 C11 C5 121.8(5) . .
C5 C12 H12A 109.5 . .
C5 C12 H12B 109.5 . .
H12A C12 H12B 109.5 . .
C5 C12 H12C 109.5 . .
H12A C12 H12C 109.5 . .
H12B C12 H12C 109.5 . .
C14 C13 C19 115.1(5) . .
C14 C13 C18 110.2(5) . .
C19 C13 C18 113.7(5) . .
C14 C13 C20 107.7(5) . .
C19 C13 C20 101.2(5) . .
C18 C13 C20 108.3(5) . .
C13 C14 C15 118.9(5) . .
C13 C14 H14A 107.6 . .
C15 C14 H14A 107.6 . .
C13 C14 H14B 107.6 . .
C15 C14 H14B 107.6 . .
H14A C14 H14B 107.0 . .
C16 C15 C14 110.2(5) . .
C16 C15 C21 114.2(5) . .
C14 C15 C21 111.2(4) . .
C16 C15 C22 107.9(4) . .
C14 C15 C22 108.7(5) . .
C21 C15 C22 104.3(5) . .
C15 C16 C17 118.1(5) . .
C15 C16 H16A 107.8 . .
C17 C16 H16A 107.8 . .
C15 C16 H16B 107.8 . .
C17 C16 H16B 107.8 . .
H16A C16 H16B 107.1 . .
C18 C17 C23 116.1(5) . .
C18 C17 C16 109.7(5) . .
C23 C17 C16 111.1(5) . .
C18 C17 C24 107.6(5) . .
C23 C17 C24 102.3(5) . .
C16 C17 C24 109.6(5) . .
C17 C18 C13 120.0(5) . .
C17 C18 H18A 107.3 . .
C13 C18 H18A 107.3 . .
C17 C18 H18B 107.3 . .
C13 C18 H18B 107.3 . .
H18A C18 H18B 106.9 . .
O16 C19 O15 118.2(5) . .
O16 C19 C13 120.0(6) . .
O15 C19 C13 120.9(6) . .
C13 C20 H20A 109.5 . .
C13 C20 H20B 109.5 . .
H20A C20 H20B 109.5 . .
C13 C20 H20C 109.5 . .
H20A C20 H20C 109.5 . .
H20B C20 H20C 109.5 . .
O18 C21 O17 123.7(5) . .
O18 C21 C15 120.5(5) . .
O17 C21 C15 115.7(5) . .
C15 C22 H22A 109.5 . .
C15 C22 H22B 109.5 . .
H22A C22 H22B 109.5 . .
C15 C22 H22C 109.5 . .
H22A C22 H22C 109.5 . .
H22B C22 H22C 109.5 . .
O19 C23 O20 123.8(5) . .
O19 C23 C17 117.1(5) . .
O20 C23 C17 118.8(6) . .
C17 C24 H24A 109.5 . .
C17 C24 H24B 109.5 . .
H24A C24 H24B 109.5 . .
C17 C24 H24C 109.5 . .
H24A C24 H24C 109.5 . .
H24B C24 H24C 109.5 . .
C30 C25 C26 109.9(5) . .
C30 C25 C31 112.3(5) . .
C26 C25 C31 114.8(5) . .
C30 C25 C32 108.3(5) . .
C26 C25 C32 107.2(5) . .
C31 C25 C32 103.8(5) . .
C27 C26 C25 117.7(5) . .
C27 C26 H26A 107.9 . .
C25 C26 H26A 107.9 . .
C27 C26 H26B 107.9 . .
C25 C26 H26B 107.9 . .
H26A C26 H26B 107.2 . .
C26 C27 C33 112.3(5) . .
C26 C27 C28 111.4(5) . .
C33 C27 C28 114.9(5) . .
C26 C27 C34 108.0(5) . .
C33 C27 C34 102.8(5) . .
C28 C27 C34 106.7(4) . .
C27 C28 C29 118.1(5) . .
C27 C28 H28C 107.8 . .
C29 C28 H28C 107.8 . .
C27 C28 H28D 107.8 . .
C29 C28 H28D 107.8 . .
H28C C28 H28D 107.1 . .
C35 C29 C30 114.6(5) . .
C35 C29 C28 115.3(5) . .
C30 C29 C28 110.5(5) . .
C35 C29 C36 100.5(5) . .
C30 C29 C36 107.5(5) . .
C28 C29 C36 107.4(5) . .
C25 C30 C29 119.0(5) . .
C25 C30 H30A 107.6 . .
C29 C30 H30A 107.6 . .
C25 C30 H30B 107.6 . .
C29 C30 H30B 107.6 . .
H30A C30 H30B 107.0 . .
O21 C31 O22 123.3(6) . .
O21 C31 C25 119.5(5) . .
O22 C31 C25 117.0(5) . .
C25 C32 H32A 109.5 . .
C25 C32 H32B 109.5 . .
H32A C32 H32B 109.5 . .
C25 C32 H32C 109.5 . .
H32A C32 H32C 109.5 . .
H32B C32 H32C 109.5 . .
O24 C33 O23 121.9(6) . .
O24 C33 C27 119.6(5) . .
O23 C33 C27 118.4(5) . .
C27 C34 H34A 109.5 . .
C27 C34 H34B 109.5 . .
H34A C34 H34B 109.5 . .
C27 C34 H34C 109.5 . .
H34A C34 H34C 109.5 . .
H34B C34 H34C 109.5 . .
O26 C35 O25 116.7(5) . .
O26 C35 C29 120.8(5) . .
O25 C35 C29 121.7(5) . .
C29 C36 H36A 109.5 . .
C29 C36 H36B 109.5 . .
H36A C36 H36B 109.5 . .
C29 C36 H36C 109.5 . .
H36A C36 H36C 109.5 . .
H36B C36 H36C 109.5 . .
C42 C37 C44 108.0(5) . .
C42 C37 C43 114.4(5) . .
C44 C37 C43 100.8(5) . .
C42 C37 C38 110.4(5) . .
C44 C37 C38 106.8(5) . .
C43 C37 C38 115.5(5) . .
C39 C38 C37 118.1(5) . .
C39 C38 H38A 107.8 . .
C37 C38 H38A 107.8 . .
C39 C38 H38B 107.8 . .
C37 C38 H38B 107.8 . .
H38A C38 H38B 107.1 . .
C45 C39 C38 115.4(5) . .
C45 C39 C40 113.4(5) . .
C38 C39 C40 111.1(5) . .
C45 C39 C46 102.5(5) . .
C38 C39 C46 106.8(5) . .
C40 C39 C46 106.8(5) . .
C39 C40 C41 117.6(5) . .
C39 C40 H40A 107.9 . .
C41 C40 H40A 107.9 . .
C39 C40 H40B 107.9 . .
C41 C40 H40B 107.9 . .
H40A C40 H40B 107.2 . .
C47 C41 C42 111.8(5) . .
C47 C41 C48 104.5(5) . .
C42 C41 C48 107.7(5) . .
C47 C41 C40 114.7(5) . .
C42 C41 C40 109.9(5) . .
C48 C41 C40 107.9(5) . .
C41 C42 C37 118.2(5) . .
C41 C42 H42A 107.8 . .
C37 C42 H42A 107.8 . .
C41 C42 H42B 107.8 . .
C37 C42 H42B 107.8 . .
H42A C42 H42B 107.1 . .
O38 C43 O39 119.0(6) . .
O38 C43 C37 121.5(6) . .
O39 C43 C37 118.8(6) . .
C37 C44 H44A 109.5 . .
C37 C44 H44B 109.5 . .
H44A C44 H44B 109.5 . .
C37 C44 H44C 109.5 . .
H44A C44 H44C 109.5 . .
H44B C44 H44C 109.5 . .
O40 C45 O41 122.4(6) . .
O40 C45 C39 118.9(6) . .
O41 C45 C39 118.2(5) . .
C39 C46 H46A 109.5 . .
C39 C46 H46B 109.5 . .
H46A C46 H46B 109.5 . .
C39 C46 H46C 109.5 . .
H46A C46 H46C 109.5 . .
H46B C46 H46C 109.5 . .
O42 C47 O43 122.8(6) . .
O42 C47 C41 120.4(6) . .
O43 C47 C41 116.7(6) . .
C41 C48 H48A 109.5 . .
C41 C48 H48B 109.5 . .
H48A C48 H48B 109.5 . .
C41 C48 H48C 109.5 . .
H48A C48 H48C 109.5 . .
H48B C48 H48C 109.5 . .
C56 C49 C50 109.2(5) . .
C56 C49 C55 100.7(5) . .
C50 C49 C55 114.3(5) . .
C56 C49 C54 107.3(5) . .
C50 C49 C54 110.4(5) . .
C55 C49 C54 114.1(5) . .
C51 C50 C49 119.1(5) . .
C51 C50 H50A 107.5 . .
C49 C50 H50A 107.5 . .
C51 C50 H50B 107.5 . .
C49 C50 H50B 107.5 . .
H50A C50 H50B 107.0 . .
C50 C51 C58 107.6(5) . .
C50 C51 C52 110.9(5) . .
C58 C51 C52 107.0(5) . .
C50 C51 C57 110.8(5) . .
C58 C51 C57 105.0(5) . .
C52 C51 C57 115.1(5) . .
C51 C52 C53 117.5(5) . .
C51 C52 H52A 107.9 . .
C53 C52 H52A 107.9 . .
C51 C52 H52B 107.9 . .
C53 C52 H52B 107.9 . .
H52A C52 H52B 107.2 . .
C54 C53 C59 115.8(5) . .
C54 C53 C52 111.1(5) . .
C59 C53 C52 112.0(5) . .
C54 C53 C60 106.8(5) . .
C59 C53 C60 102.4(5) . .
C52 C53 C60 107.8(5) . .
C53 C54 C49 119.5(5) . .
C53 C54 H54A 107.5 . .
C49 C54 H54A 107.5 . .
C53 C54 H54B 107.5 . .
C49 C54 H54B 107.5 . .
H54A C54 H54B 107.0 . .
O45 C55 O44 118.4(5) . .
O45 C55 C49 120.3(5) . .
O44 C55 C49 120.6(5) . .
C49 C56 H56C 109.5 . .
C49 C56 H56D 109.5 . .
H56C C56 H56D 109.5 . .
C49 C56 H56E 109.5 . .
H56C C56 H56E 109.5 . .
H56D C56 H56E 109.5 . .
O47 C57 O46 122.9(5) . .
O47 C57 C51 120.3(5) . .
O46 C57 C51 116.7(5) . .
C51 C58 H58C 109.5 . .
C51 C58 H58D 109.5 . .
H58C C58 H58D 109.5 . .
C51 C58 H58E 109.5 . .
H58C C58 H58E 109.5 . .
H58D C58 H58E 109.5 . .
O49 C59 O48 123.2(6) . .
O49 C59 C53 118.5(6) . .
O48 C59 C53 118.1(5) . .
C53 C60 H60A 109.5 . .
C53 C60 H60B 109.5 . .
H60A C60 H60B 109.5 . .
C53 C60 H60C 109.5 . .
H60A C60 H60C 109.5 . .
H60B C60 H60C 109.5 . .
C62 C61 C67 114.2(5) . .
C62 C61 C68 107.4(5) . .
C67 C61 C68 103.5(5) . .
C62 C61 C66 110.5(5) . .
C67 C61 C66 112.8(5) . .
C68 C61 C66 107.9(5) . .
C61 C62 C63 118.3(5) . .
C61 C62 H62A 107.7 . .
C63 C62 H62A 107.7 . .
C61 C62 H62B 107.7 . .
C63 C62 H62B 107.7 . .
H62A C62 H62B 107.1 . .
C64 C63 C70 108.3(5) . .
C64 C63 C69 116.1(5) . .
C70 C63 C69 101.9(5) . .
C64 C63 C62 110.3(5) . .
C70 C63 C62 107.6(5) . .
C69 C63 C62 111.9(5) . .
C63 C64 C65 118.7(5) . .
C63 C64 H64A 107.6 . .
C65 C64 H64A 107.6 . .
C63 C64 H64B 107.6 . .
C65 C64 H64B 107.6 . .
H64A C64 H64B 107.1 . .
C72 C65 C71 101.5(5) . .
C72 C65 C66 107.1(5) . .
C71 C65 C66 115.4(5) . .
C72 C65 C64 107.5(5) . .
C71 C65 C64 113.7(5) . .
C66 C65 C64 110.7(5) . .
C65 C66 C61 118.2(5) . .
C65 C66 H66A 107.8 . .
C61 C66 H66A 107.8 . .
C65 C66 H66B 107.8 . .
C61 C66 H66B 107.8 . .
H66A C66 H66B 107.1 . .
O50 C67 O51 123.1(6) . .
O50 C67 C61 121.2(5) . .
O51 C67 C61 115.4(5) . .
C61 C68 H68A 109.5 . .
C61 C68 H68B 109.5 . .
H68A C68 H68B 109.5 . .
C61 C68 H68C 109.5 . .
H68A C68 H68C 109.5 . .
H68B C68 H68C 109.5 . .
O53 C69 O52 123.8(6) . .
O53 C69 C63 117.3(6) . .
O52 C69 C63 118.3(5) . .
C63 C70 H70A 109.5 . .
C63 C70 H70B 109.5 . .
H70A C70 H70B 109.5 . .
C63 C70 H70C 109.5 . .
H70A C70 H70C 109.5 . .
H70B C70 H70C 109.5 . .
O54 C71 O55 118.5(6) . .
O54 C71 C65 120.0(5) . .
O55 C71 C65 120.7(5) . .
C65 C72 H72A 109.5 . .
C65 C72 H72B 109.5 . .
H72A C72 H72B 109.5 . .
C65 C72 H72C 109.5 . .
H72A C72 H72C 109.5 . .
H72B C72 H72C 109.5 . .
O60 C73 O59 127.3(6) . .
O60 C73 C73 116.5(7) . 2_656
O59 C73 C73 116.3(7) . 2_656
N1 C74 C75 122.1(6) . .
N1 C74 H74 118.9 . .
C75 C74 H74 118.9 . .
C76 C75 C74 118.3(6) . .
C76 C75 H75 120.9 . .
C74 C75 H75 120.9 . .
C75 C76 C77 119.8(6) . .
C75 C76 H76 120.1 . .
C77 C76 H76 120.1 . .
C78 C77 C76 119.4(6) . .
C78 C77 H77 120.3 . .
C76 C77 H77 120.3 . .
N1 C78 C77 121.3(5) . .
N1 C78 C79 113.9(5) . .
C77 C78 C79 124.8(6) . .
N2 C79 C80 121.7(6) . .
N2 C79 C78 114.5(5) . .
C80 C79 C78 123.8(6) . .
C79 C80 C81 119.1(6) . .
C79 C80 H80 120.4 . .
C81 C80 H80 120.4 . .
C82 C81 C80 119.2(6) . .
C82 C81 H81 120.4 . .
C80 C81 H81 120.4 . .
C83 C82 C81 118.6(6) . .
C83 C82 H82 120.7 . .
C81 C82 H82 120.7 . .
N2 C83 C82 122.2(6) . .
N2 C83 H83 118.9 . .
C82 C83 H83 118.9 . .
O61 C84 C85 108.0(6) . .
O61 C84 H84A 110.1 . .
C85 C84 H84A 110.1 . .
O61 C84 H84B 110.1 . .
C85 C84 H84B 110.1 . .
H84A C84 H84B 108.4 . .
C84 C85 C86 106.6(8) . .
C84 C85 H85A 110.4 . .
C86 C85 H85A 110.4 . .
C84 C85 H85B 110.4 . .
C86 C85 H85B 110.4 . .
H85A C85 H85B 108.6 . .
C85 C86 C87 108.0(8) . .
C85 C86 H86A 110.1 . .
C87 C86 H86A 110.1 . .
C85 C86 H86B 110.1 . .
C87 C86 H86B 110.1 . .
H86A C86 H86B 108.4 . .
O61 C87 C86 106.2(7) . .
O61 C87 H87A 110.5 . .
C86 C87 H87A 110.5 . .
O61 C87 H87B 110.5 . .
C86 C87 H87B 110.5 . .
H87A C87 H87B 108.7 . .
O65 C88 C89 108.0(9) . .
O65 C88 H88A 110.1 . .
C89 C88 H88A 110.1 . .
O65 C88 H88B 110.1 . .
C89 C88 H88B 110.1 . .
H88A C88 H88B 108.4 . .
C90 C89 C88 105.6(10) . .
C90 C89 H89A 110.6 . .
C88 C89 H89A 110.6 . .
C90 C89 H89B 110.6 . .
C88 C89 H89B 110.6 . .
H89A C89 H89B 108.8 . .
C89 C90 C91 106.4(10) . .
C89 C90 H90A 110.5 . .
C91 C90 H90A 110.5 . .
C89 C90 H90B 110.5 . .
C91 C90 H90B 110.5 . .
H90A C90 H90B 108.6 . .
O65 C91 C90 108.0(10) . .
O65 C91 H91A 110.1 . .
C90 C91 H91A 110.1 . .
O65 C91 H91B 110.1 . .
C90 C91 H91B 110.1 . .
H91A C91 H91B 108.4 . .
O66 C92 C93 106.1(12) . .
O66 C92 H92A 110.5 . .
C93 C92 H92A 110.5 . .
O66 C92 H92B 110.5 . .
C93 C92 H92B 110.5 . .
H92A C92 H92B 108.7 . .
C92 C93 C94 108.8(12) . .
C92 C93 H93A 109.9 . .
C94 C93 H93A 109.9 . .
C92 C93 H93B 109.9 . .
C94 C93 H93B 109.9 . .
H93A C93 H93B 108.3 . .
C93 C94 C95 105.2(11) . .
C93 C94 H94A 110.7 . .
C95 C94 H94A 110.7 . .
C93 C94 H94B 110.7 . .
C95 C94 H94B 110.7 . .
H94A C94 H94B 108.8 . .
O66 C95 C94 104.3(10) . .
O66 C95 H95A 110.9 . .
C94 C95 H95A 110.9 . .
O66 C95 H95B 110.9 . .
C94 C95 H95B 110.9 . .
H95A C95 H95B 108.9 . .
O67 C96 C97 108.7(9) . .
O67 C96 H96A 109.9 . .
C97 C96 H96A 109.9 . .
O67 C96 H96B 109.9 . .
C97 C96 H96B 109.9 . .
H96A C96 H96B 108.3 . .
C96 C97 C98 94.6(12) . .
C96 C97 H97A 112.8 . .
C98 C97 H97A 112.8 . .
C96 C97 H97B 112.8 . .
C98 C97 H97B 112.8 . .
H97A C97 H97B 110.3 . .
C99 C98 C97 111.0(17) . .
C99 C98 H98A 109.4 . .
C97 C98 H98A 109.4 . .
C99 C98 H98B 109.4 . .
C97 C98 H98B 109.4 . .
H98A C98 H98B 108.0 . .
C98 C99 O67 100.8(15) . .
C98 C99 H99A 111.6 . .
O67 C99 H99A 111.6 . .
C98 C99 H99B 111.6 . .
O67 C99 H99B 111.6 . .
H99A C99 H99B 109.4 . .
O68 C100 C101 96.0(11) . .
O68 C100 H10F 112.5 . .
C101 C100 H10F 112.5 . .
O68 C100 H10G 112.5 . .
C101 C100 H10G 112.5 . .
H10F C100 H10G 110.1 . .
C102 C101 C100 101.7(13) . .
C102 C101 H10H 111.4 . .
C100 C101 H10H 111.4 . .
C102 C101 H10I 111.4 . .
C100 C101 H10I 111.4 . .
H10H C101 H10I 109.3 . .
C101 C102 C103 102.8(14) . .
C101 C102 H10J 111.2 . .
C103 C102 H10J 111.2 . .
C101 C102 H10K 111.2 . .
C103 C102 H10K 111.2 . .
H10J C102 H10K 109.1 . .
O68 C103 C102 96.3(14) . .
O68 C103 H10L 112.5 . .
C102 C103 H10L 112.5 . .
O68 C103 H10M 112.5 . .
C102 C103 H10M 112.5 . .
H10L C103 H10M 110.0 . .
C105 C104 O69 114.7(11) . .
C105 C104 H10N 108.6 . .
O69 C104 H10N 108.6 . .
C105 C104 H10O 108.6 . .
O69 C104 H10O 108.6 . .
H10N C104 H10O 107.6 . .
C104 C105 C106 107.6(11) . .
C104 C105 H10P 110.2 . .
C106 C105 H10P 110.2 . .
C104 C105 H10Q 110.2 . .
C106 C105 H10Q 110.2 . .
H10P C105 H10Q 108.5 . .
C107 C106 C105 102.8(11) . .
C107 C106 H10R 111.2 . .
C105 C106 H10R 111.2 . .
C107 C106 H10S 111.2 . .
C105 C106 H10S 111.2 . .
H10R C106 H10S 109.1 . .
C106 C107 O69 108.5(12) . .
C106 C107 H10T 110.0 . .
O69 C107 H10T 110.0 . .
C106 C107 H10U 110.0 . .
O69 C107 H10U 110.0 . .
H10T C107 H10U 108.4 . .

loop_
_geom_bond_atom_site_label_1
_geom_bond_atom_site_label_2
_geom_bond_distance
_geom_bond_site_symmetry_2
U1 O1 1.748(4) .
U1 O2 1.767(4) .
U1 O26 2.471(4) 2_766
U1 O10 2.477(4) .
U1 O16 2.483(4) .
U1 O9 2.514(4) .
U1 O25 2.528(4) 2_766
U1 O15 2.558(4) .
U2 O4 1.762(4) .
U2 O3 1.765(4) .
U2 O21 2.316(4) .
U2 O23 2.353(4) .
U2 O11 2.395(4) .
U2 O17 2.406(4) .
U2 O27 2.498(4) .
U3 O5 1.759(4) .
U3 O6 1.771(4) .
U3 O13 2.311(4) .
U3 O12 2.335(4) .
U3 O20 2.377(4) 2_766
U3 O22 2.420(4) .
U3 O28 2.517(4) .
U4 O7 1.755(4) .
U4 O8 1.764(4) .
U4 O18 2.344(4) .
U4 O24 2.358(4) .
U4 O19 2.367(4) .
U4 O14 2.385(4) 2_766
U4 O29 2.495(4) .
U5 O30 1.743(4) .
U5 O31 1.750(5) .
U5 O55 2.479(4) 2_657
U5 O45 2.480(4) .
U5 O39 2.490(5) .
U5 O54 2.515(4) 2_657
U5 O44 2.519(4) .
U5 O38 2.528(4) .
U6 O32 1.767(4) .
U6 O33 1.777(4) .
U6 O50 2.292(4) .
U6 O52 2.340(4) .
U6 O40 2.385(4) .
U6 O46 2.396(4) .
U6 O56 2.487(4) .
U7 O35 1.760(4) .
U7 O34 1.763(4) .
U7 O42 2.341(5) .
U7 O41 2.350(5) .
U7 O49 2.366(5) 2_657
U7 O51 2.379(4) .
U7 O57 2.517(4) .
U8 O36 1.761(4) .
U8 O37 1.778(4) .
U8 O47 2.313(5) .
U8 O48 2.322(4) .
U8 O43 2.389(4) 2_657
U8 O53 2.399(4) .
U8 O58 2.505(4) .
Cu N1 1.960(5) .
Cu O59 1.962(4) .
Cu N2 1.965(5) .
Cu O60 1.978(4) 2_656
Cu O61 2.175(4) .
O9 C7 1.261(7) .
O10 C7 1.281(7) .
O11 C9 1.253(7) .
O12 C9 1.262(7) .
O13 C11 1.272(7) .
O14 C11 1.256(7) .
O14 U4 2.385(4) 2_766
O15 C19 1.265(7) .
O16 C19 1.253(7) .
O17 C21 1.271(7) .
O18 C21 1.237(6) .
O19 C23 1.256(7) .
O20 C23 1.259(7) .
O20 U3 2.377(4) 2_766
O21 C31 1.253(7) .
O22 C31 1.267(7) .
O23 C33 1.261(7) .
O24 C33 1.246(7) .
O25 C35 1.284(7) .
O25 U1 2.528(4) 2_766
O26 C35 1.275(7) .
O26 U1 2.471(4) 2_766
O27 H27A 0.7708 .
O27 H27B 0.7845 .
O28 H28A 0.8113 .
O28 H28B 0.9191 .
O29 H29A 0.8898 .
O29 H29B 0.9842 .
O38 C43 1.242(7) .
O39 C43 1.278(7) .
O40 C45 1.259(7) .
O41 C45 1.258(7) .
O42 C47 1.239(8) .
O43 C47 1.259(7) .
O43 U8 2.388(4) 2_657
O44 C55 1.272(7) .
O45 C55 1.264(7) .
O46 C57 1.252(7) .
O47 C57 1.248(7) .
O48 C59 1.278(8) .
O49 C59 1.249(7) .
O49 U7 2.366(5) 2_657
O50 C67 1.252(7) .
O51 C67 1.268(7) .
O52 C69 1.243(8) .
O53 C69 1.243(8) .
O54 C71 1.257(7) .
O54 U5 2.515(4) 2_657
O55 C71 1.262(7) .
O55 U5 2.479(4) 2_657
O56 H56A 0.8728 .
O56 H56B 0.9100 .
O57 H57A 0.9482 .
O57 H57B 0.8701 .
O58 H58A 0.8207 .
O58 H58B 0.9706 .
O59 C73 1.259(7) .
O60 C73 1.250(7) .
O60 Cu 1.979(4) 2_656
O61 C87 1.424(9) .
O61 C84 1.443(8) .
O65 C88 1.368(12) .
O65 C91 1.431(12) .
O66 C92 1.387(14) .
O66 C95 1.500(14) .
O67 C99 1.43(2) .
O67 C96 1.453(10) .
O68 C103 1.192(18) .
O68 C100 1.515(18) .
O69 C107 1.61(3) .
O69 C104 1.61(3) .
N1 C78 1.347(8) .
N1 C74 1.350(8) .
N2 C79 1.346(8) .
N2 C83 1.352(8) .
C1 C7 1.530(8) .
C1 C2 1.536(9) .
C1 C8 1.552(9) .
C1 C6 1.555(8) .
C2 C3 1.548(9) .
C2 H2A 0.9900 .
C2 H2B 0.9900 .
C3 C4 1.536(8) .
C3 C9 1.547(8) .
C3 C10 1.549(9) .
C4 C5 1.523(9) .
C4 H4A 0.9900 .
C4 H4B 0.9900 .
C5 C6 1.525(9) .
C5 C11 1.547(8) .
C5 C12 1.551(8) .
C6 H6A 0.9900 .
C6 H6B 0.9900 .
C8 H8A 0.9800 .
C8 H8B 0.9800 .
C8 H8C 0.9800 .
C10 H10A 0.9800 .
C10 H10B 0.9800 .
C10 H10C 0.9800 .
C12 H12A 0.9800 .
C12 H12B 0.9800 .
C12 H12C 0.9800 .
C13 C14 1.532(8) .
C13 C19 1.532(8) .
C13 C18 1.542(8) .
C13 C20 1.548(8) .
C14 C15 1.533(8) .
C14 H14A 0.9900 .
C14 H14B 0.9900 .
C15 C16 1.526(8) .
C15 C21 1.542(8) .
C15 C22 1.548(8) .
C16 C17 1.529(8) .
C16 H16A 0.9900 .
C16 H16B 0.9900 .
C17 C18 1.523(8) .
C17 C23 1.527(8) .
C17 C24 1.547(8) .
C18 H18A 0.9900 .
C18 H18B 0.9900 .
C20 H20A 0.9800 .
C20 H20B 0.9800 .
C20 H20C 0.9800 .
C22 H22A 0.9800 .
C22 H22B 0.9800 .
C22 H22C 0.9800 .
C24 H24A 0.9800 .
C24 H24B 0.9800 .
C24 H24C 0.9800 .
C25 C30 1.531(8) .
C25 C26 1.535(7) .
C25 C31 1.538(8) .
C25 C32 1.541(8) .
C26 C27 1.526(8) .
C26 H26A 0.9900 .
C26 H26B 0.9900 .
C27 C33 1.534(8) .
C27 C28 1.538(8) .
C27 C34 1.557(7) .
C28 C29 1.547(7) .
C28 H28C 0.9900 .
C28 H28D 0.9900 .
C29 C35 1.533(8) .
C29 C30 1.545(8) .
C29 C36 1.565(8) .
C30 H30A 0.9900 .
C30 H30B 0.9900 .
C32 H32A 0.9800 .
C32 H32B 0.9800 .
C32 H32C 0.9800 .
C34 H34A 0.9800 .
C34 H34B 0.9800 .
C34 H34C 0.9800 .
C36 H36A 0.9800 .
C36 H36B 0.9800 .
C36 H36C 0.9800 .
C37 C42 1.544(8) .
C37 C44 1.545(9) .
C37 C43 1.557(9) .
C37 C38 1.562(9) .
C38 C39 1.529(9) .
C38 H38A 0.9900 .
C38 H38B 0.9900 .
C39 C45 1.517(9) .
C39 C40 1.546(8) .
C39 C46 1.560(9) .
C40 C41 1.548(9) .
C40 H40A 0.9900 .
C40 H40B 0.9900 .
C41 C47 1.526(9) .
C41 C42 1.532(9) .
C41 C48 1.544(8) .
C42 H42A 0.9900 .
C42 H42B 0.9900 .
C44 H44A 0.9800 .
C44 H44B 0.9800 .
C44 H44C 0.9800 .
C46 H46A 0.9800 .
C46 H46B 0.9800 .
C46 H46C 0.9800 .
C48 H48A 0.9800 .
C48 H48B 0.9800 .
C48 H48C 0.9800 .
C49 C56 1.540(9) .
C49 C50 1.548(8) .
C49 C55 1.550(8) .
C49 C54 1.566(9) .
C50 C51 1.536(8) .
C50 H50A 0.9900 .
C50 H50B 0.9900 .
C51 C58 1.536(8) .
C51 C52 1.537(8) .
C51 C57 1.541(8) .
C52 C53 1.540(8) .
C52 H52A 0.9900 .
C52 H52B 0.9900 .
C53 C54 1.508(9) .
C53 C59 1.526(8) .
C53 C60 1.568(8) .
C54 H54A 0.9900 .
C54 H54B 0.9900 .
C56 H56C 0.9800 .
C56 H56D 0.9800 .
C56 H56E 0.9800 .
C58 H58C 0.9800 .
C58 H58D 0.9800 .
C58 H58E 0.9800 .
C60 H60A 0.9800 .
C60 H60B 0.9800 .
C60 H60C 0.9800 .
C61 C62 1.522(8) .
C61 C67 1.527(8) .
C61 C68 1.539(9) .
C61 C66 1.549(9) .
C62 C63 1.553(9) .
C62 H62A 0.9900 .
C62 H62B 0.9900 .
C63 C64 1.529(9) .
C63 C70 1.541(8) .
C63 C69 1.543(8) .
C64 C65 1.568(8) .
C64 H64A 0.9900 .
C64 H64B 0.9900 .
C65 C72 1.530(9) .
C65 C71 1.543(8) .
C65 C66 1.547(9) .
C66 H66A 0.9900 .
C66 H66B 0.9900 .
C68 H68A 0.9800 .
C68 H68B 0.9800 .
C68 H68C 0.9800 .
C70 H70A 0.9800 .
C70 H70B 0.9800 .
C70 H70C 0.9800 .
C72 H72A 0.9800 .
C72 H72B 0.9800 .
C72 H72C 0.9800 .
C73 C73 1.552(12) 2_656
C74 C75 1.383(9) .
C74 H74 0.9500 .
C75 C76 1.373(9) .
C75 H75 0.9500 .
C76 C77 1.382(8) .
C76 H76 0.9500 .
C77 C78 1.374(8) .
C77 H77 0.9500 .
C78 C79 1.484(8) .
C79 C80 1.386(9) .
C80 C81 1.393(9) .
C80 H80 0.9500 .
C81 C82 1.389(10) .
C81 H81 0.9500 .
C82 C83 1.385(9) .
C82 H82 0.9500 .
C83 H83 0.9500 .
C84 C85 1.444(11) .
C84 H84A 0.9900 .
C84 H84B 0.9900 .
C85 C86 1.461(8) .
C85 H85A 0.9900 .
C85 H85B 0.9900 .
C86 C87 1.467(13) .
C86 H86A 0.9900 .
C86 H86B 0.9900 .
C87 H87A 0.9900 .
C87 H87B 0.9900 .
C88 C89 1.494(9) .
C88 H88A 0.9900 .
C88 H88B 0.9900 .
C89 C90 1.449(16) .
C89 H89A 0.9900 .
C89 H89B 0.9900 .
C90 C91 1.462(15) .
C90 H90A 0.9900 .
C90 H90B 0.9900 .
C91 H91A 0.9900 .
C91 H91B 0.9900 .
C92 C93 1.478(9) .
C92 H92A 0.9900 .
C92 H92B 0.9900 .
C93 C94 1.500(9) .
C93 H93A 0.9900 .
C93 H93B 0.9900 .
C94 C95 1.523(17) .
C94 H94A 0.9900 .
C94 H94B 0.9900 .
C95 H95A 0.9900 .
C95 H95B 0.9900 .
C96 C97 1.517(10) .
C96 H96A 0.9900 .
C96 H96B 0.9900 .
C97 C98 1.69(3) .
C97 H97A 0.9900 .
C97 H97B 0.9900 .
C98 C99 1.37(3) .
C98 H98A 0.9900 .
C98 H98B 0.9900 .
C99 H99A 0.9900 .
C99 H99B 0.9900 .
C100 C101 1.541(10) .
C100 H10F 0.9900 .
C100 H10G 0.9900 .
C101 C102 1.42(2) .
C101 H10H 0.9900 .
C101 H10I 0.9900 .
C102 C103 1.61(2) .
C102 H10J 0.9900 .
C102 H10K 0.9900 .
C103 H10L 0.9900 .
C103 H10M 0.9900 .
C104 C105 1.25(3) .
C104 H10N 0.9900 .
C104 H10O 0.9900 .
C105 C106 1.70(3) .
C105 H10P 0.9900 .
C105 H10Q 0.9900 .
C106 C107 1.40(3) .
C106 H10R 0.9900 .
C106 H10S 0.9900 .
C107 H10T 0.9900 .
C107 H10U 0.9900 .

loop_
_geom_hbond_atom_site_label_D
_geom_hbond_atom_site_label_H
_geom_hbond_atom_site_label_A
_geom_hbond_distance_DH
_geom_hbond_distance_HA
_geom_hbond_distance_DA
_geom_hbond_angle_DHA
_geom_hbond_site_symmetry_A
O27 H27A O10 0.77 1.91 2.636(6) 156.0 .
O27 H27B O15 0.78 2.22 2.688(6) 118.7 .
O27 H27B O17 0.78 2.18 2.617(5) 115.7 .
O28 H28A O16 0.81 1.89 2.682(6) 165.6 2_766
O28 H28B O25 0.92 1.86 2.686(6) 149.0 .
O29 H29A O9 0.89 1.98 2.761(6) 146.5 2_766
O29 H29B O26 0.98 1.72 2.662(6) 159.6 .
O56 H56A O39 0.87 1.90 2.699(6) 150.8 .
O56 H56B O44 0.91 1.92 2.686(6) 140.6 .
O57 H57A O51 0.95 1.97 2.598(6) 121.6 .
O57 H57A O54 0.95 2.13 2.741(6) 120.8 .
O57 H57B O45 0.87 1.92 2.676(6) 144.7 2_657
O58 H58A O38 0.82 2.05 2.732(6) 140.5 2_657
O58 H58B O55 0.97 1.74 2.702(6) 168.2 .
